data_1574411
loop_
_publ_author_name
'J\"urgensen, Malte'
'Kunz, Tanja'
'Arrowsmith, Merle'
'Dietz, Maximilian'
'Hagspiel, Stephan'
'Braunschweig, Holger'

_publ_section_title
;
 Synthesis and reactivity of a parent phosphathioethynolato-borane and a
 boraarsaketene
;
_journal_issue 20
_journal_name_full 'Chemical Science'
_journal_page_first 8870
_journal_page_last 8877
_journal_paper_doi 10.1039/D5SC01996F
_journal_volume 16
_journal_year 2025
_chemical_formula_moiety 'C37 H49 B12 N2 P S'
_chemical_formula_sum 'C37 H49 B12 N2 P S'
_chemical_formula_weight 714.53
_chemical_name_common (SIMes)[BP(H)B(H)(C2B10H10Me)C(C12H8)S]
_chemical_name_systematic 6
_chemical_properties_physical Air-sensitive,Moisture-sensitive
_space_group_crystal_system monoclinic
_space_group_IT_number 14
_space_group_name_Hall '-P 2ybc'
_space_group_name_H-M_alt 'P 1 21/c 1'
_atom_sites_solution_hydrogens mixed
_atom_sites_solution_primary dual
_atom_sites_solution_secondary difmap
_audit_creation_date 2023-02-23
_audit_creation_method 'CIF-fill 1.3q (K.Radacki, 2005-22)'
_audit_update_record
;
2025-03-03 deposited with the CCDC.	2025-04-10 downloaded from the CCDC.
;
_cell_angle_alpha 90
_cell_angle_beta 90.2580(10)
_cell_angle_gamma 90
_cell_formula_units_Z 4
_cell_length_a 20.8665(2)
_cell_length_b 8.27010(10)
_cell_length_c 23.3283(2)
_cell_measurement_reflns_used 16044
_cell_measurement_temperature 100(2)
_cell_measurement_theta_max 75.1100
_cell_measurement_theta_min 3.7750
_cell_volume 4025.68(7)
_computing_cell_refinement 'CrysAlisPro 1.171.42.68a (Rigaku OD, 2022)'
_computing_data_collection 'CrysAlisPro 1.171.42.68a (Rigaku OD, 2022)'
_computing_data_reduction 'CrysAlisPro 1.171.42.68a (Rigaku OD, 2022)'
_computing_molecular_graphics 'ShelXLe (Huebschle et all, 2011)'
_computing_publication_material 'SHELXL-2018/3 (Sheldrick, 2018)'
_computing_structure_refinement 'SHELXL-2018/3 (Sheldrick, 2018)'
_computing_structure_solution 'SHELXT 2014/5 (Sheldrick, 2014)'
_diffrn_ambient_environment N~2~
_diffrn_ambient_temperature 100(2)
_diffrn_detector HPA
_diffrn_detector_area_resol_mean 10.0
_diffrn_detector_type 'HyPix Arc150'
_diffrn_measured_fraction_theta_full 0.999
_diffrn_measured_fraction_theta_max 0.982
_diffrn_measurement_details
;
 List of Runs (angles in degrees, time in seconds):
 --------------------------------------------------------------------------
  1  \w     99.00 125.00   0.50    0.60    --   85.25  56.00 123.36   52
  2  \w     95.00 127.00   0.50    0.60    --   85.25 137.00 -37.93   64
  3  \w    102.00 131.00   0.50    0.60    --   85.25 122.00 -69.75   58
  4  \w    101.00 126.00   0.50    0.60    --   85.25 118.00 -56.34   50
  5  \w    102.00 132.00   0.50    0.60    --   85.25  52.00-120.34   60
  6  \w     99.00 124.00   0.50    0.60    --   85.25  56.00-106.75   50
  7  \w    100.00 126.00   0.50    0.60    --   85.25  50.00 -42.83   52
  8  \w    100.00 128.00   0.50    0.60    --   85.25  50.00 -19.91   56
  9  \w    100.00 131.00   0.50    0.60    --   85.25  47.00  76.06   62
 10  \w     86.00 112.00   0.50    0.60    --   85.25  24.00  73.46   52
 11  \w     98.00 123.00   0.50    0.60    --   85.25  55.00  24.26   50
 12  \w    104.00 130.00   0.50    0.60    --   85.25  45.00 -65.19   52
 13  \w     98.00 124.00   0.50    0.60    --   85.25  44.00-138.12   52
 14  \w     72.00  98.00   0.50    0.60    --   58.57  15.00-120.00   52
 15  \w     50.00  77.00   0.50    0.60    --   85.25 -76.00 -50.90   54
 16  \w     69.00  97.00   0.50    0.60    --   85.25-116.00-133.08   56
 17  \w     46.00  98.00   0.50    0.60    --   85.25-117.00-175.65  104
 18  \w     50.00  76.00   0.50    0.60    --   85.25-136.00-171.83   52
 19  \w     42.00  99.00   0.50    0.60    --   85.25-126.00  94.85  114
 20  \w     53.00  99.00   0.50    0.60    --   85.25-124.00 124.95   92
 21  \w     43.00  68.00   0.50    0.60    --   82.28-114.00 119.00   50
 22  \w     42.00  93.00   0.50    0.60    --   85.25 -97.00 118.10  102
 23  \w     45.00  91.00   0.50    0.60    --   71.34-114.00 119.00   92
 24  \w     59.00  90.00   0.50    0.60    --   85.25 -92.00 173.47   62
 25  \w     22.00  47.00   0.50    0.60    --   58.57-114.00 119.00   50
 26  \w     53.00  83.00   0.50    0.60    --   85.25 -89.00  12.08   60
 27  \w     43.00  68.00   0.50    0.60    --   85.25 -95.00 -10.24   50
 28  \w     47.00  91.00   0.50    0.60    --   85.25-102.00-117.73   88
 29  \w     51.00  92.00   0.50    0.60    --   85.25-100.00-146.02   82
 30  \w     48.00  75.00   0.50    0.60    --   85.25 -85.00-111.04   54
 31  \w    -52.00 -17.00   0.50    0.60    --  -60.16 114.00-150.00   70
 32  \w    -88.00 -63.00   0.50    0.60    --  -76.35 114.00-150.00   50
 33  \w    -84.00 -25.00   0.50    0.60    --  -69.76 114.00-150.00  118
 34  \w    -88.00 -39.00   0.50    0.60    --  -74.00 104.00 146.36   98
 35  \w    -79.00 -53.00   0.50    0.60    --  -79.50  88.00 165.21   52
 36  \w   -125.00 -91.00   0.50    0.60    --  -79.50 -61.00 149.26   68
 37  \w   -102.00 -74.00   0.50    0.60    --  -58.00 -52.00-163.50   56
 38  \w   -118.00 -91.00   0.50    0.60    --  -74.00 -57.00-175.54   54
 39  \w   -127.00-101.00   0.50    0.60    --  -79.50 -52.00 -83.31   52
 40  \w   -118.00 -89.00   0.50    0.60    --  -70.00 -46.00 -71.19   58
 41  \w    -95.00 -60.00   0.50    0.60    --  -46.00 -42.00  74.12   70
 42  \w   -124.00 -84.00   0.50    0.60    --  -79.50-138.00 -59.60   80
;
_diffrn_measurement_device 'four-circle diffractometer'
_diffrn_measurement_device_type 'Rigaku XtaLAB Synergy-R'
_diffrn_measurement_method '\w scans'
_diffrn_orient_matrix_type
;
 CrysAlisPro convention (1999,Acta A55,543-557)
;
_diffrn_orient_matrix_UB_11 0.0197631000
_diffrn_orient_matrix_UB_12 -0.1767365000
_diffrn_orient_matrix_UB_13 -0.0111683000
_diffrn_orient_matrix_UB_21 0.0711157000
_diffrn_orient_matrix_UB_22 0.0485850000
_diffrn_orient_matrix_UB_23 0.0043886000
_diffrn_orient_matrix_UB_31 -0.0010362000
_diffrn_orient_matrix_UB_32 -0.0334858000
_diffrn_orient_matrix_UB_33 0.0649347000
_diffrn_radiation_monochromator 'multi-layer mirror'
_diffrn_radiation_probe x-ray
_diffrn_radiation_type CuK\a
_diffrn_radiation_wavelength 1.54184
_diffrn_radiation_xray_symbol K-L~2,3~
_diffrn_reflns_av_R_equivalents 0.0370
_diffrn_reflns_av_unetI/netI 0.0327
_diffrn_reflns_Laue_measured_fraction_full 0.999
_diffrn_reflns_Laue_measured_fraction_max 0.982
_diffrn_reflns_limit_h_max 25
_diffrn_reflns_limit_h_min -25
_diffrn_reflns_limit_k_max 10
_diffrn_reflns_limit_k_min -9
_diffrn_reflns_limit_l_max 28
_diffrn_reflns_limit_l_min -22
_diffrn_reflns_number 43845
_diffrn_reflns_point_group_measured_fraction_full 0.999
_diffrn_reflns_point_group_measured_fraction_max 0.982
_diffrn_reflns_theta_full 67.684
_diffrn_reflns_theta_max 75.387
_diffrn_reflns_theta_min 3.790
_diffrn_source 'rotating-anode X-ray tube'
_diffrn_source_type 'PhotonJet-R X-ray Source'
_exptl_absorpt_coefficient_mu 1.297
_exptl_absorpt_correction_T_max 0.896
_exptl_absorpt_correction_T_min 0.371
_exptl_absorpt_correction_type gaussian
_exptl_absorpt_process_details
;
 CrysAlisPro 1.171.42.68a (Rigaku Oxford Diffraction, 2022) Numerical 
 absorption correction based on gaussian integration over a multifaceted 
 crystal model Empirical absorption correction using spherical harmonics, 
 implemented in SCALE3 ABSPACK scaling algorithm.
;
_exptl_crystal_colour yellow
_exptl_crystal_density_diffrn 1.179
_exptl_crystal_description plate
_exptl_crystal_F_000 1504
_exptl_crystal_preparation
;
 Crystals were grown from saturated solution. For data collection the crystal 
 was immersed in a film of perfluoropolyether oil, mounted on a polyimide 
 loop and transferred to stream of cold nitrogen (Oxford Cryostream 800).
;
_exptl_crystal_recrystallization_method 'Re-crystallisation from solvent'
_exptl_crystal_size_max 0.200
_exptl_crystal_size_mid 0.090
_exptl_crystal_size_min 0.020
_refine_diff_density_max 0.283
_refine_diff_density_min -0.475
_refine_diff_density_rms 0.044
_refine_ls_extinction_method none
_refine_ls_goodness_of_fit_ref 1.035
_refine_ls_hydrogen_treatment mixed
_refine_ls_matrix_type full
_refine_ls_number_parameters 493
_refine_ls_number_reflns 8197
_refine_ls_number_restraints 0
_refine_ls_restrained_S_all 1.035
_refine_ls_R_factor_all 0.0523
_refine_ls_R_factor_gt 0.0414
_refine_ls_shift/su_max 0.001
_refine_ls_shift/su_mean 0.000
_refine_ls_structure_factor_coef Fsqd
_refine_ls_weighting_details
;
 w=1/[\s^2^(Fo^2^)+(0.0484P)^2^+2.0816P] where P=(Fo^2^+2Fc^2^)/3
;
_refine_ls_weighting_scheme calc
_refine_ls_wR_factor_gt 0.1028
_refine_ls_wR_factor_ref 0.1081
_reflns_Friedel_coverage 0.000
_reflns_number_gt 6821
_reflns_number_total 8197
_reflns_threshold_expression 'I > 2\s(I)'
_cod_data_source_file d5sc01996f2.cif
_cod_data_source_block MaJu054_MaJu_autored_a
_cod_depositor_comments 'Adding full bibliography for 1574408--1574414.cif.'
_cod_original_sg_symbol_H-M 'P 21/c'
_cod_database_code 1574411
_shelx_shelxl_version_number 2018/3
_shelx_space_group_comment
;
 The symmetry employed for this shelxl refinement is uniquely defined by the 
 following loop, which should always be used as a source of symmetry 
 information in preference to the above space-group names. They are only 
 intended as comments.
;
_shelx_estimated_absorpt_t_min 0.781
_shelx_estimated_absorpt_t_max 0.975

loop_
_space_group_symop_operation_xyz
'x, y, z'
'-x, y+1/2, -z+1/2'
'-x, -y, -z'
'x, -y-1/2, z-1/2'

loop_
_atom_site_label
_atom_site_type_symbol
_atom_site_fract_x
_atom_site_fract_y
_atom_site_fract_z
_atom_site_U_iso_or_equiv
_atom_site_adp_type
_atom_site_occupancy
_atom_site_site_symmetry_order
_atom_site_calc_flag
_atom_site_refinement_flags_posn
_atom_site_refinement_flags_adp
_atom_site_refinement_flags_occupancy
_atom_site_disorder_assembly
_atom_site_disorder_group
B1_1 B 0.71523(8) 0.4895(2) 0.62657(7) 0.0212(4) Uani 1 1 d . . . . .
H6_1 H 0.6969(8) 0.363(2) 0.6311(7) 0.019(4) Uiso 1 1 d . . . . .
C2_1 C 0.79510(7) 0.4775(2) 0.62491(7) 0.0229(3) Uani 1 1 d . . . . .
S3_1 S 0.81339(2) 0.36450(5) 0.55708(2) 0.02410(10) Uani 1 1 d . . . . .
B4_1 B 0.74585(9) 0.4166(2) 0.51475(8) 0.0243(4) Uani 1 1 d . . . . .
P5_1 P 0.69061(2) 0.56731(6) 0.54758(2) 0.02779(11) Uani 1 1 d . . . . .
H7_1 H 0.6355(12) 0.508(3) 0.5354(10) 0.060(7) Uiso 1 1 d . . . . .
C1_2 C 0.83647(7) 0.6286(2) 0.62673(7) 0.0248(3) Uani 1 1 d . . . . .
C2_2 C 0.83570(8) 0.7636(2) 0.59129(8) 0.0304(4) Uani 1 1 d . . . . .
H2_2 H 0.806351 0.770108 0.560126 0.037 Uiso 1 1 calc R U . . .
C3_2 C 0.87850(9) 0.8891(2) 0.60206(9) 0.0367(4) Uani 1 1 d . . . . .
H3_2 H 0.878088 0.982102 0.578161 0.044 Uiso 1 1 calc R U . . .
C4_2 C 0.92198(9) 0.8800(3) 0.64750(9) 0.0394(5) Uani 1 1 d . . . . .
H4_2 H 0.950620 0.967187 0.654467 0.047 Uiso 1 1 calc R U . . .
C5_2 C 0.92377(8) 0.7451(3) 0.68255(8) 0.0351(4) Uani 1 1 d . . . . .
H5_2 H 0.953610 0.738768 0.713348 0.042 Uiso 1 1 calc R U . . .
C6_2 C 0.88116(8) 0.6184(2) 0.67204(7) 0.0277(4) Uani 1 1 d . . . . .
C7_2 C 0.87347(8) 0.4624(2) 0.70061(7) 0.0280(4) Uani 1 1 d . . . . .
C8_2 C 0.90739(8) 0.3921(3) 0.74597(8) 0.0357(4) Uani 1 1 d . . . . .
H8_2 H 0.940437 0.450269 0.765079 0.043 Uiso 1 1 calc R U . . .
C9_2 C 0.89193(9) 0.2358(3) 0.76261(8) 0.0379(5) Uani 1 1 d . . . . .
H9_2 H 0.914863 0.186288 0.793199 0.045 Uiso 1 1 calc R U . . .
C10_2 C 0.84327(9) 0.1508(3) 0.73502(7) 0.0344(4) Uani 1 1 d . . . . .
H10_2 H 0.833635 0.043425 0.746660 0.041 Uiso 1 1 calc R U . . .
C11_2 C 0.80852(8) 0.2214(2) 0.69050(7) 0.0286(4) Uani 1 1 d . . . . .
H11_2 H 0.774786 0.163850 0.672173 0.034 Uiso 1 1 calc R U . . .
C12_2 C 0.82390(7) 0.3771(2) 0.67333(7) 0.0242(3) Uani 1 1 d . . . . .
C1_3 C 0.73872(8) 0.3348(2) 0.45370(7) 0.0220(3) Uani 1 1 d . . . . .
N2_3 N 0.68468(7) 0.26540(18) 0.43583(6) 0.0246(3) Uani 1 1 d . . . . .
C3_3 C 0.69348(10) 0.1875(3) 0.37948(8) 0.0407(5) Uani 1 1 d . . . . .
H3A_3 H 0.658894 0.218385 0.352436 0.049 Uiso 1 1 calc R U . . .
H3B_3 H 0.694515 0.068218 0.383113 0.049 Uiso 1 1 calc R U . . .
C4_3 C 0.75795(9) 0.2530(2) 0.36007(7) 0.0317(4) Uani 1 1 d . . . . .
H4A_3 H 0.786106 0.165225 0.346084 0.038 Uiso 1 1 calc R U . . .
H4B_3 H 0.752718 0.335076 0.329514 0.038 Uiso 1 1 calc R U . . .
N5_3 N 0.78357(7) 0.32620(18) 0.41362(6) 0.0255(3) Uani 1 1 d . . . . .
C1_4 C 0.63038(8) 0.2287(2) 0.47122(7) 0.0249(3) Uani 1 1 d . . . . .
C2_4 C 0.63714(9) 0.1156(2) 0.51530(7) 0.0297(4) Uani 1 1 d . . . . .
C3_4 C 0.58369(10) 0.0857(2) 0.54918(7) 0.0353(4) Uani 1 1 d . . . . .
H3_4 H 0.587280 0.010494 0.579820 0.042 Uiso 1 1 calc R U . . .
C4_4 C 0.52552(10) 0.1616(2) 0.53974(8) 0.0359(4) Uani 1 1 d . . . . .
C5_4 C 0.52038(9) 0.2707(2) 0.49434(7) 0.0314(4) Uani 1 1 d . . . . .
H5_4 H 0.480423 0.321991 0.487092 0.038 Uiso 1 1 calc R U . . .
C6_4 C 0.57240(8) 0.3061(2) 0.45942(7) 0.0267(4) Uani 1 1 d . . . . .
C7_4 C 0.69890(10) 0.0258(2) 0.52611(9) 0.0423(5) Uani 1 1 d . . . . .
H7A_4 H 0.723809 0.021405 0.490633 0.063 Uiso 1 1 calc R U . . .
H7B_4 H 0.689299 -0.084339 0.538949 0.063 Uiso 1 1 calc R U . . .
H7C_4 H 0.723727 0.082045 0.555778 0.063 Uiso 1 1 calc R U . . .
C8_4 C 0.46875(11) 0.1256(3) 0.57755(9) 0.0484(6) Uani 1 1 d . . . . .
H8A_4 H 0.464692 0.008445 0.582569 0.073 Uiso 1 1 calc R U . . .
H8B_4 H 0.429675 0.168122 0.559610 0.073 Uiso 1 1 calc R U . . .
H8C_4 H 0.475039 0.176991 0.615017 0.073 Uiso 1 1 calc R U . . .
C9_4 C 0.56634(9) 0.4266(3) 0.41158(8) 0.0349(4) Uani 1 1 d . . . . .
H9A_4 H 0.602368 0.502495 0.413266 0.052 Uiso 1 1 calc R U . . .
H9B_4 H 0.526000 0.486191 0.415536 0.052 Uiso 1 1 calc R U . . .
H9C_4 H 0.566685 0.369835 0.374709 0.052 Uiso 1 1 calc R U . . .
C1_5 C 0.84376(8) 0.4118(2) 0.41485(7) 0.0252(4) Uani 1 1 d . . . . .
C2_5 C 0.84328(8) 0.5790(2) 0.40730(7) 0.0303(4) Uani 1 1 d . . . . .
C3_5 C 0.90163(9) 0.6595(3) 0.40879(8) 0.0357(4) Uani 1 1 d . . . . .
H3_5 H 0.902153 0.773580 0.404061 0.043 Uiso 1 1 calc R U . . .
C4_5 C 0.95913(9) 0.5788(3) 0.41694(8) 0.0361(4) Uani 1 1 d . . . . .
C5_5 C 0.95769(8) 0.4123(3) 0.42375(8) 0.0356(4) Uani 1 1 d . . . . .
H5_5 H 0.996896 0.355809 0.429144 0.043 Uiso 1 1 calc R U . . .
C6_5 C 0.90055(8) 0.3254(2) 0.42293(7) 0.0300(4) Uani 1 1 d . . . . .
C7_5 C 0.78208(9) 0.6728(3) 0.39782(10) 0.0405(5) Uani 1 1 d . . . . .
H7A_5 H 0.760568 0.689207 0.434622 0.061 Uiso 1 1 calc R U . . .
H7B_5 H 0.753820 0.612104 0.371965 0.061 Uiso 1 1 calc R U . . .
H7C_5 H 0.792128 0.777977 0.380723 0.061 Uiso 1 1 calc R U . . .
C8_5 C 1.02148(9) 0.6706(3) 0.41816(10) 0.0519(6) Uani 1 1 d . . . . .
H8A_5 H 1.038653 0.677935 0.379220 0.078 Uiso 1 1 calc R U . . .
H8B_5 H 1.052239 0.613848 0.442853 0.078 Uiso 1 1 calc R U . . .
H8C_5 H 1.014102 0.779587 0.433205 0.078 Uiso 1 1 calc R U . . .
C9_5 C 0.90013(10) 0.1448(3) 0.43078(9) 0.0439(5) Uani 1 1 d . . . . .
H9A_5 H 0.887963 0.092705 0.394599 0.066 Uiso 1 1 calc R U . . .
H9B_5 H 0.869174 0.115812 0.460527 0.066 Uiso 1 1 calc R U . . .
H9C_5 H 0.942963 0.108297 0.442310 0.066 Uiso 1 1 calc R U . . .
C1_6 C 0.68222(7) 0.6001(2) 0.67683(6) 0.0202(3) Uani 1 1 d . . . . .
C2_6 C 0.60929(7) 0.5364(2) 0.70006(7) 0.0234(3) Uani 1 1 d . . . . .
C3_6 C 0.58056(8) 0.3850(2) 0.67397(8) 0.0310(4) Uani 1 1 d . . . . .
H3A_6 H 0.581366 0.393421 0.632073 0.046 Uiso 1 1 calc R U . . .
H3B_6 H 0.536171 0.373013 0.686841 0.046 Uiso 1 1 calc R U . . .
H3C_6 H 0.605549 0.290576 0.686105 0.046 Uiso 1 1 calc R U . . .
B4_6 B 0.61310(9) 0.7062(2) 0.65870(8) 0.0257(4) Uani 1 1 d . . . . .
H4_6 H 0.594247 0.713035 0.613741 0.031 Uiso 1 1 calc R U . . .
B5_6 B 0.68391(9) 0.8075(2) 0.68010(8) 0.0253(4) Uani 1 1 d . . . . .
H5_6 H 0.712166 0.883629 0.649593 0.030 Uiso 1 1 calc R U . . .
B6_6 B 0.72180(9) 0.6884(2) 0.73352(8) 0.0240(4) Uani 1 1 d . . . . .
H6_6 H 0.775179 0.685941 0.738713 0.029 Uiso 1 1 calc R U . . .
B7_6 B 0.67459(9) 0.5137(2) 0.74382(7) 0.0223(4) Uani 1 1 d . . . . .
H7_6 H 0.696416 0.393969 0.754991 0.027 Uiso 1 1 calc R U . . .
B8_6 B 0.56086(9) 0.6951(3) 0.71828(8) 0.0278(4) Uani 1 1 d . . . . .
H8_6 H 0.507474 0.695948 0.713107 0.033 Uiso 1 1 calc R U . . .
B9_6 B 0.60781(10) 0.8709(3) 0.70670(8) 0.0285(4) Uani 1 1 d . . . . .
H9_6 H 0.585704 0.988948 0.693912 0.034 Uiso 1 1 calc R U . . .
B10_6 B 0.67537(10) 0.8597(2) 0.75371(8) 0.0265(4) Uani 1 1 d . . . . .
H10_6 H 0.697912 0.970978 0.772270 0.032 Uiso 1 1 calc R U . . .
B11_6 B 0.66950(9) 0.6751(2) 0.79333(8) 0.0253(4) Uani 1 1 d . . . . .
H11_6 H 0.688156 0.663723 0.838237 0.030 Uiso 1 1 calc R U . . .
B12_6 B 0.59889(9) 0.5746(3) 0.77121(8) 0.0256(4) Uani 1 1 d . . . . .
H12_6 H 0.570711 0.495818 0.800915 0.031 Uiso 1 1 calc R U . . .
B13_6 B 0.59947(9) 0.7896(2) 0.77718(8) 0.0264(4) Uani 1 1 d . . . . .
H13_6 H 0.572005 0.854683 0.811258 0.032 Uiso 1 1 calc R U . . .

loop_
_atom_site_aniso_label
_atom_site_aniso_U_11
_atom_site_aniso_U_22
_atom_site_aniso_U_33
_atom_site_aniso_U_23
_atom_site_aniso_U_13
_atom_site_aniso_U_12
B1_1 0.0204(8) 0.0232(9) 0.0201(8) -0.0026(7) -0.0025(6) 0.0003(7)
C2_1 0.0226(8) 0.0262(9) 0.0199(7) -0.0024(6) -0.0021(6) -0.0001(6)
S3_1 0.02156(19) 0.0292(2) 0.02152(19) -0.00381(16) -0.00180(14) 0.00253(16)
B4_1 0.0247(9) 0.0260(10) 0.0221(9) -0.0005(7) -0.0002(7) -0.0014(8)
P5_1 0.0314(2) 0.0317(3) 0.0202(2) -0.00379(17) -0.00427(16) 0.00954(19)
C1_2 0.0202(7) 0.0289(9) 0.0254(8) -0.0052(7) 0.0004(6) -0.0010(7)
C2_2 0.0277(8) 0.0299(10) 0.0336(9) -0.0022(8) 0.0006(7) -0.0024(7)
C3_2 0.0343(10) 0.0297(10) 0.0461(11) -0.0030(8) 0.0068(8) -0.0048(8)
C4_2 0.0282(9) 0.0380(11) 0.0520(12) -0.0161(9) 0.0067(8) -0.0102(8)
C5_2 0.0232(8) 0.0462(12) 0.0358(10) -0.0139(9) -0.0019(7) -0.0056(8)
C6_2 0.0199(8) 0.0361(10) 0.0272(8) -0.0077(7) 0.0003(6) -0.0003(7)
C7_2 0.0206(8) 0.0410(11) 0.0225(8) -0.0036(7) -0.0013(6) 0.0047(7)
C8_2 0.0243(8) 0.0569(13) 0.0260(9) -0.0050(9) -0.0052(7) 0.0072(8)
C9_2 0.0308(9) 0.0580(14) 0.0248(9) 0.0065(9) -0.0012(7) 0.0161(9)
C10_2 0.0351(9) 0.0400(11) 0.0282(9) 0.0065(8) 0.0051(7) 0.0146(8)
C11_2 0.0268(8) 0.0325(10) 0.0264(8) 0.0000(7) -0.0003(7) 0.0063(7)
C12_2 0.0208(7) 0.0306(9) 0.0212(8) -0.0019(7) -0.0003(6) 0.0049(7)
C1_3 0.0245(8) 0.0200(8) 0.0216(8) -0.0004(6) -0.0016(6) 0.0018(6)
N2_3 0.0279(7) 0.0263(8) 0.0196(6) -0.0039(6) 0.0003(5) -0.0043(6)
C3_3 0.0426(11) 0.0504(13) 0.0292(9) -0.0186(9) 0.0056(8) -0.0149(10)
C4_3 0.0338(9) 0.0402(11) 0.0210(8) -0.0085(7) 0.0001(7) -0.0016(8)
N5_3 0.0264(7) 0.0288(8) 0.0212(7) -0.0043(6) 0.0000(5) -0.0016(6)
C1_4 0.0298(8) 0.0239(9) 0.0210(8) -0.0026(6) 0.0002(6) -0.0082(7)
C2_4 0.0413(10) 0.0232(9) 0.0245(8) -0.0001(7) -0.0045(7) -0.0067(7)
C3_4 0.0546(12) 0.0294(10) 0.0218(8) 0.0013(7) -0.0002(8) -0.0150(9)
C4_4 0.0453(11) 0.0354(11) 0.0269(9) -0.0099(8) 0.0076(8) -0.0197(9)
C5_4 0.0293(9) 0.0345(10) 0.0303(9) -0.0074(8) 0.0006(7) -0.0086(8)
C6_4 0.0292(8) 0.0284(9) 0.0225(8) -0.0027(7) -0.0033(6) -0.0059(7)
C7_4 0.0508(12) 0.0282(10) 0.0478(12) 0.0099(9) -0.0111(9) -0.0039(9)
C8_4 0.0603(14) 0.0471(13) 0.0381(11) -0.0133(10) 0.0210(10) -0.0277(11)
C9_4 0.0334(9) 0.0412(11) 0.0302(9) 0.0043(8) -0.0050(7) -0.0001(8)
C1_5 0.0221(8) 0.0333(10) 0.0203(8) -0.0025(7) 0.0001(6) -0.0002(7)
C2_5 0.0247(8) 0.0360(10) 0.0303(9) 0.0028(8) -0.0008(7) 0.0000(7)
C3_5 0.0301(9) 0.0367(11) 0.0403(10) 0.0024(8) 0.0008(8) -0.0043(8)
C4_5 0.0243(9) 0.0530(13) 0.0310(9) -0.0032(9) 0.0014(7) -0.0030(8)
C5_5 0.0224(8) 0.0546(13) 0.0297(9) -0.0041(9) 0.0004(7) 0.0102(8)
C6_5 0.0311(9) 0.0379(11) 0.0211(8) -0.0032(7) 0.0020(6) 0.0081(8)
C7_5 0.0303(9) 0.0350(11) 0.0561(12) 0.0086(9) -0.0039(9) 0.0029(8)
C8_5 0.0268(10) 0.0754(18) 0.0534(13) -0.0059(12) 0.0036(9) -0.0115(10)
C9_5 0.0448(11) 0.0387(12) 0.0482(12) 0.0000(10) 0.0007(9) 0.0159(10)
C1_6 0.0208(7) 0.0211(8) 0.0186(7) 0.0002(6) -0.0028(6) -0.0013(6)
C2_6 0.0202(7) 0.0263(9) 0.0236(8) -0.0025(7) -0.0016(6) 0.0000(6)
C3_6 0.0246(8) 0.0342(10) 0.0340(9) -0.0097(8) 0.0004(7) -0.0058(7)
B4_6 0.0257(9) 0.0284(10) 0.0231(9) -0.0010(8) -0.0026(7) 0.0064(8)
B5_6 0.0325(10) 0.0209(9) 0.0224(9) -0.0017(7) 0.0017(7) -0.0005(8)
B6_6 0.0258(9) 0.0254(10) 0.0209(8) -0.0028(7) -0.0026(7) -0.0042(8)
B7_6 0.0236(8) 0.0236(10) 0.0198(8) 0.0016(7) -0.0017(7) -0.0006(7)
B8_6 0.0236(9) 0.0336(11) 0.0262(9) -0.0047(8) 0.0000(7) 0.0044(8)
B9_6 0.0340(10) 0.0257(10) 0.0258(9) -0.0014(8) -0.0005(8) 0.0071(8)
B10_6 0.0318(10) 0.0248(10) 0.0228(9) -0.0040(8) 0.0007(7) -0.0023(8)
B11_6 0.0266(9) 0.0287(10) 0.0206(9) -0.0032(7) -0.0013(7) -0.0018(8)
B12_6 0.0264(9) 0.0287(10) 0.0218(9) -0.0025(8) 0.0020(7) -0.0022(8)
B13_6 0.0286(9) 0.0270(10) 0.0236(9) -0.0048(8) 0.0004(7) 0.0017(8)

loop_
_atom_type_symbol
_atom_type_description
_atom_type_scat_dispersion_real
_atom_type_scat_dispersion_imag
_atom_type_scat_source
C C 0.0181 0.0091 'International Tables Vol C Tables 4.2.6.8 and 6.1.1.4'
H H 0.0000 0.0000 'International Tables Vol C Tables 4.2.6.8 and 6.1.1.4'
B B 0.0090 0.0039 'International Tables Vol C Tables 4.2.6.8 and 6.1.1.4'
N N 0.0311 0.0180 'International Tables Vol C Tables 4.2.6.8 and 6.1.1.4'
P P 0.2955 0.4335 'International Tables Vol C Tables 4.2.6.8 and 6.1.1.4'
S S 0.3331 0.5567 'International Tables Vol C Tables 4.2.6.8 and 6.1.1.4'

loop_
_exptl_crystal_face_index_h
_exptl_crystal_face_index_k
_exptl_crystal_face_index_l
_exptl_crystal_face_perp_dist
-2 0 -1 0.0518
-1 0 0 0.0550
1 0 1 0.0215
-2 -1 2 0.0492
2 1 1 0.0896
-2 -1 1 0.0542
-2 -1 0 0.0565
-2 -1 -1 0.0554
-2 -1 -2 0.0523
1 1 -2 0.0863
0 0 -1 0.0131
0 0 1 0.0094
1 2 0 0.1015
0 1 2 0.0783
-1 2 0 0.0975
-2 2 -1 0.0916
-2 1 0 0.0804
2 0 -1 0.0304

loop_
_geom_angle_atom_site_label_1
_geom_angle_atom_site_label_2
_geom_angle_atom_site_label_3
_geom_angle
_geom_angle_site_symmetry_1
_geom_angle_site_symmetry_3
_geom_angle_publ_flag
C1_6 B1_1 C2_1 118.15(13) . . ?
C1_6 B1_1 P5_1 111.65(11) . . ?
C2_1 B1_1 P5_1 104.36(10) . . ?
C1_6 B1_1 H6_1 108.1(9) . . ?
C2_1 B1_1 H6_1 106.7(9) . . ?
P5_1 B1_1 H6_1 107.4(9) . . ?
C1_2 C2_1 C12_2 101.87(13) . . ?
C1_2 C2_1 B1_1 121.14(14) . . ?
C12_2 C2_1 B1_1 113.93(13) . . ?
C1_2 C2_1 S3_1 108.37(11) . . ?
C12_2 C2_1 S3_1 105.82(11) . . ?
B1_1 C2_1 S3_1 104.81(10) . . ?
B4_1 S3_1 C2_1 100.64(8) . . ?
C1_3 B4_1 S3_1 117.99(13) . . ?
C1_3 B4_1 P5_1 126.82(13) . . ?
S3_1 B4_1 P5_1 115.19(10) . . ?
B4_1 P5_1 B1_1 90.37(8) . . ?
B4_1 P5_1 H7_1 101.9(11) . . ?
B1_1 P5_1 H7_1 107.7(11) . . ?
C2_2 C1_2 C6_2 120.07(16) . . ?
C2_2 C1_2 C2_1 129.74(15) . . ?
C6_2 C1_2 C2_1 110.19(15) . . ?
C1_2 C2_2 C3_2 119.09(17) . . ?
C1_2 C2_2 H2_2 120.5 . . ?
C3_2 C2_2 H2_2 120.5 . . ?
C2_2 C3_2 C4_2 120.80(19) . . ?
C2_2 C3_2 H3_2 119.6 . . ?
C4_2 C3_2 H3_2 119.6 . . ?
C5_2 C4_2 C3_2 120.56(18) . . ?
C5_2 C4_2 H4_2 119.7 . . ?
C3_2 C4_2 H4_2 119.7 . . ?
C4_2 C5_2 C6_2 119.10(17) . . ?
C4_2 C5_2 H5_2 120.4 . . ?
C6_2 C5_2 H5_2 120.4 . . ?
C5_2 C6_2 C1_2 120.36(18) . . ?
C5_2 C6_2 C7_2 130.85(16) . . ?
C1_2 C6_2 C7_2 108.78(15) . . ?
C8_2 C7_2 C12_2 120.28(18) . . ?
C8_2 C7_2 C6_2 131.03(17) . . ?
C12_2 C7_2 C6_2 108.65(14) . . ?
C9_2 C8_2 C7_2 118.79(18) . . ?
C9_2 C8_2 H8_2 120.6 . . ?
C7_2 C8_2 H8_2 120.6 . . ?
C8_2 C9_2 C10_2 120.77(17) . . ?
C8_2 C9_2 H9_2 119.6 . . ?
C10_2 C9_2 H9_2 119.6 . . ?
C9_2 C10_2 C11_2 120.64(19) . . ?
C9_2 C10_2 H10_2 119.7 . . ?
C11_2 C10_2 H10_2 119.7 . . ?
C12_2 C11_2 C10_2 119.01(17) . . ?
C12_2 C11_2 H11_2 120.5 . . ?
C10_2 C11_2 H11_2 120.5 . . ?
C11_2 C12_2 C7_2 120.50(16) . . ?
C11_2 C12_2 C2_1 129.01(15) . . ?
C7_2 C12_2 C2_1 110.47(15) . . ?
N5_3 C1_3 N2_3 110.82(14) . . ?
N5_3 C1_3 B4_1 126.35(14) . . ?
N2_3 C1_3 B4_1 122.83(14) . . ?
C1_3 N2_3 C1_4 125.48(13) . . ?
C1_3 N2_3 C3_3 111.02(14) . . ?
C1_4 N2_3 C3_3 121.38(14) . . ?
N2_3 C3_3 C4_3 102.90(14) . . ?
N2_3 C3_3 H3A_3 111.2 . . ?
C4_3 C3_3 H3A_3 111.2 . . ?
N2_3 C3_3 H3B_3 111.2 . . ?
C4_3 C3_3 H3B_3 111.2 . . ?
H3A_3 C3_3 H3B_3 109.1 . . ?
N5_3 C4_3 C3_3 102.14(13) . . ?
N5_3 C4_3 H4A_3 111.3 . . ?
C3_3 C4_3 H4A_3 111.3 . . ?
N5_3 C4_3 H4B_3 111.3 . . ?
C3_3 C4_3 H4B_3 111.3 . . ?
H4A_3 C4_3 H4B_3 109.2 . . ?
C1_3 N5_3 C1_5 125.20(14) . . ?
C1_3 N5_3 C4_3 111.21(13) . . ?
C1_5 N5_3 C4_3 121.80(13) . . ?
C6_4 C1_4 C2_4 122.49(16) . . ?
C6_4 C1_4 N2_3 118.35(15) . . ?
C2_4 C1_4 N2_3 119.15(16) . . ?
C3_4 C2_4 C1_4 117.30(17) . . ?
C3_4 C2_4 C7_4 120.25(17) . . ?
C1_4 C2_4 C7_4 122.44(17) . . ?
C4_4 C3_4 C2_4 122.24(17) . . ?
C4_4 C3_4 H3_4 118.9 . . ?
C2_4 C3_4 H3_4 118.9 . . ?
C3_4 C4_4 C5_4 118.61(17) . . ?
C3_4 C4_4 C8_4 120.50(19) . . ?
C5_4 C4_4 C8_4 120.9(2) . . ?
C6_4 C5_4 C4_4 121.54(18) . . ?
C6_4 C5_4 H5_4 119.2 . . ?
C4_4 C5_4 H5_4 119.2 . . ?
C5_4 C6_4 C1_4 117.79(16) . . ?
C5_4 C6_4 C9_4 120.77(16) . . ?
C1_4 C6_4 C9_4 121.43(16) . . ?
C2_4 C7_4 H7A_4 109.5 . . ?
C2_4 C7_4 H7B_4 109.5 . . ?
H7A_4 C7_4 H7B_4 109.5 . . ?
C2_4 C7_4 H7C_4 109.5 . . ?
H7A_4 C7_4 H7C_4 109.5 . . ?
H7B_4 C7_4 H7C_4 109.5 . . ?
C4_4 C8_4 H8A_4 109.5 . . ?
C4_4 C8_4 H8B_4 109.5 . . ?
H8A_4 C8_4 H8B_4 109.5 . . ?
C4_4 C8_4 H8C_4 109.5 . . ?
H8A_4 C8_4 H8C_4 109.5 . . ?
H8B_4 C8_4 H8C_4 109.5 . . ?
C6_4 C9_4 H9A_4 109.5 . . ?
C6_4 C9_4 H9B_4 109.5 . . ?
H9A_4 C9_4 H9B_4 109.5 . . ?
C6_4 C9_4 H9C_4 109.5 . . ?
H9A_4 C9_4 H9C_4 109.5 . . ?
H9B_4 C9_4 H9C_4 109.5 . . ?
C2_5 C1_5 C6_5 122.04(16) . . ?
C2_5 C1_5 N5_3 118.61(15) . . ?
C6_5 C1_5 N5_3 119.35(16) . . ?
C3_5 C2_5 C1_5 117.82(17) . . ?
C3_5 C2_5 C7_5 119.91(18) . . ?
C1_5 C2_5 C7_5 122.26(16) . . ?
C4_5 C3_5 C2_5 122.11(19) . . ?
C4_5 C3_5 H3_5 118.9 . . ?
C2_5 C3_5 H3_5 118.9 . . ?
C3_5 C4_5 C5_5 118.36(18) . . ?
C3_5 C4_5 C8_5 120.5(2) . . ?
C5_5 C4_5 C8_5 121.16(19) . . ?
C4_5 C5_5 C6_5 122.01(17) . . ?
C4_5 C5_5 H5_5 119.0 . . ?
C6_5 C5_5 H5_5 119.0 . . ?
C5_5 C6_5 C1_5 117.65(18) . . ?
C5_5 C6_5 C9_5 121.08(17) . . ?
C1_5 C6_5 C9_5 121.27(17) . . ?
C2_5 C7_5 H7A_5 109.5 . . ?
C2_5 C7_5 H7B_5 109.5 . . ?
H7A_5 C7_5 H7B_5 109.5 . . ?
C2_5 C7_5 H7C_5 109.5 . . ?
H7A_5 C7_5 H7C_5 109.5 . . ?
H7B_5 C7_5 H7C_5 109.5 . . ?
C4_5 C8_5 H8A_5 109.5 . . ?
C4_5 C8_5 H8B_5 109.5 . . ?
H8A_5 C8_5 H8B_5 109.5 . . ?
C4_5 C8_5 H8C_5 109.5 . . ?
H8A_5 C8_5 H8C_5 109.5 . . ?
H8B_5 C8_5 H8C_5 109.5 . . ?
C6_5 C9_5 H9A_5 109.5 . . ?
C6_5 C9_5 H9B_5 109.5 . . ?
H9A_5 C9_5 H9B_5 109.5 . . ?
C6_5 C9_5 H9C_5 109.5 . . ?
H9A_5 C9_5 H9C_5 109.5 . . ?
H9B_5 C9_5 H9C_5 109.5 . . ?
B1_1 C1_6 C2_6 115.72(12) . . ?
B1_1 C1_6 B5_6 125.45(13) . . ?
C2_6 C1_6 B5_6 108.26(12) . . ?
B1_1 C1_6 B6_6 125.77(13) . . ?
C2_6 C1_6 B6_6 108.29(12) . . ?
B5_6 C1_6 B6_6 62.09(11) . . ?
B1_1 C1_6 B7_6 117.17(13) . . ?
C2_6 C1_6 B7_6 59.82(9) . . ?
B5_6 C1_6 B7_6 112.03(12) . . ?
B6_6 C1_6 B7_6 61.65(10) . . ?
B1_1 C1_6 B4_6 117.26(12) . . ?
C2_6 C1_6 B4_6 59.44(10) . . ?
B5_6 C1_6 B4_6 61.55(11) . . ?
B6_6 C1_6 B4_6 111.59(13) . . ?
B7_6 C1_6 B4_6 110.44(12) . . ?
C3_6 C2_6 C1_6 118.75(13) . . ?
C3_6 C2_6 B12_6 119.52(14) . . ?
C1_6 C2_6 B12_6 111.77(12) . . ?
C3_6 C2_6 B4_6 118.20(14) . . ?
C1_6 C2_6 B4_6 61.37(10) . . ?
B12_6 C2_6 B4_6 113.86(14) . . ?
C3_6 C2_6 B7_6 117.53(14) . . ?
C1_6 C2_6 B7_6 60.83(9) . . ?
B12_6 C2_6 B7_6 62.84(10) . . ?
B4_6 C2_6 B7_6 112.91(13) . . ?
C3_6 C2_6 B8_6 120.04(14) . . ?
C1_6 C2_6 B8_6 111.82(13) . . ?
B12_6 C2_6 B8_6 62.47(11) . . ?
B4_6 C2_6 B8_6 62.49(11) . . ?
B7_6 C2_6 B8_6 113.96(13) . . ?
C2_6 C3_6 H3A_6 109.5 . . ?
C2_6 C3_6 H3B_6 109.5 . . ?
H3A_6 C3_6 H3B_6 109.5 . . ?
C2_6 C3_6 H3C_6 109.5 . . ?
H3A_6 C3_6 H3C_6 109.5 . . ?
H3B_6 C3_6 H3C_6 109.5 . . ?
C2_6 B4_6 C1_6 59.18(10) . . ?
C2_6 B4_6 B9_6 105.84(13) . . ?
C1_6 B4_6 B9_6 106.80(13) . . ?
C2_6 B4_6 B5_6 105.74(13) . . ?
C1_6 B4_6 B5_6 58.63(10) . . ?
B9_6 B4_6 B5_6 60.69(11) . . ?
C2_6 B4_6 B8_6 58.90(11) . . ?
C1_6 B4_6 B8_6 107.19(13) . . ?
B9_6 B4_6 B8_6 60.17(12) . . ?
B5_6 B4_6 B8_6 108.61(13) . . ?
C2_6 B4_6 H4_6 123.7 . . ?
C1_6 B4_6 H4_6 122.7 . . ?
B9_6 B4_6 H4_6 122.1 . . ?
B5_6 B4_6 H4_6 122.0 . . ?
B8_6 B4_6 H4_6 121.5 . . ?
C1_6 B5_6 B4_6 59.82(10) . . ?
C1_6 B5_6 B6_6 58.99(10) . . ?
B4_6 B5_6 B6_6 107.73(14) . . ?
C1_6 B5_6 B10_6 106.43(13) . . ?
B4_6 B5_6 B10_6 107.46(14) . . ?
B6_6 B5_6 B10_6 60.18(11) . . ?
C1_6 B5_6 B9_6 106.88(14) . . ?
B4_6 B5_6 B9_6 59.61(11) . . ?
B6_6 B5_6 B9_6 108.27(13) . . ?
B10_6 B5_6 B9_6 60.05(11) . . ?
C1_6 B5_6 H5_6 122.9 . . ?
B4_6 B5_6 H5_6 121.9 . . ?
B6_6 B5_6 H5_6 121.7 . . ?
B10_6 B5_6 H5_6 122.1 . . ?
B9_6 B5_6 H5_6 121.8 . . ?
C1_6 B6_6 B7_6 59.39(10) . . ?
C1_6 B6_6 B5_6 58.92(10) . . ?
B7_6 B6_6 B5_6 107.65(13) . . ?
C1_6 B6_6 B11_6 106.44(13) . . ?
B7_6 B6_6 B11_6 59.88(11) . . ?
B5_6 B6_6 B11_6 108.20(14) . . ?
C1_6 B6_6 B10_6 106.33(13) . . ?
B7_6 B6_6 B10_6 108.08(13) . . ?
B5_6 B6_6 B10_6 60.13(11) . . ?
B11_6 B6_6 B10_6 60.33(11) . . ?
C1_6 B6_6 H6_6 123.4 . . ?
B7_6 B6_6 H6_6 121.7 . . ?
B5_6 B6_6 H6_6 121.8 . . ?
B11_6 B6_6 H6_6 121.8 . . ?
B10_6 B6_6 H6_6 121.8 . . ?
C2_6 B7_6 C1_6 59.36(9) . . ?
C2_6 B7_6 B6_6 105.82(13) . . ?
C1_6 B7_6 B6_6 58.96(10) . . ?
C2_6 B7_6 B11_6 104.89(13) . . ?
C1_6 B7_6 B11_6 106.54(13) . . ?
B6_6 B7_6 B11_6 60.43(11) . . ?
C2_6 B7_6 B12_6 58.45(10) . . ?
C1_6 B7_6 B12_6 107.06(13) . . ?
B6_6 B7_6 B12_6 108.29(14) . . ?
B11_6 B7_6 B12_6 59.72(11) . . ?
C2_6 B7_6 H7_6 123.9 . . ?
C1_6 B7_6 H7_6 122.5 . . ?
B6_6 B7_6 H7_6 121.9 . . ?
B11_6 B7_6 H7_6 122.7 . . ?
B12_6 B7_6 H7_6 121.8 . . ?
C2_6 B8_6 B12_6 58.58(10) . . ?
C2_6 B8_6 B13_6 105.31(13) . . ?
B12_6 B8_6 B13_6 60.44(11) . . ?
C2_6 B8_6 B4_6 58.60(10) . . ?
B12_6 B8_6 B4_6 107.49(13) . . ?
B13_6 B8_6 B4_6 107.83(14) . . ?
C2_6 B8_6 B9_6 105.27(13) . . ?
B12_6 B8_6 B9_6 108.72(14) . . ?
B13_6 B8_6 B9_6 60.47(11) . . ?
B4_6 B8_6 B9_6 59.75(11) . . ?
C2_6 B8_6 H8_6 124.5 . . ?
B12_6 B8_6 H8_6 121.4 . . ?
B13_6 B8_6 H8_6 122.0 . . ?
B4_6 B8_6 H8_6 122.0 . . ?
B9_6 B8_6 H8_6 121.9 . . ?
B4_6 B9_6 B8_6 60.07(11) . . ?
B4_6 B9_6 B10_6 107.34(14) . . ?
B8_6 B9_6 B10_6 107.41(14) . . ?
B4_6 B9_6 B13_6 107.46(14) . . ?
B8_6 B9_6 B13_6 59.69(11) . . ?
B10_6 B9_6 B13_6 59.64(11) . . ?
B4_6 B9_6 B5_6 59.71(11) . . ?
B8_6 B9_6 B5_6 107.75(14) . . ?
B10_6 B9_6 B5_6 59.81(11) . . ?
B13_6 B9_6 B5_6 107.46(14) . . ?
B4_6 B9_6 H9_6 122.0 . . ?
B8_6 B9_6 H9_6 121.9 . . ?
B10_6 B9_6 H9_6 122.2 . . ?
B13_6 B9_6 H9_6 122.1 . . ?
B5_6 B9_6 H9_6 121.9 . . ?
B13_6 B10_6 B5_6 108.16(13) . . ?
B13_6 B10_6 B6_6 108.00(14) . . ?
B5_6 B10_6 B6_6 59.69(11) . . ?
B13_6 B10_6 B9_6 60.20(11) . . ?
B5_6 B10_6 B9_6 60.13(11) . . ?
B6_6 B10_6 B9_6 107.94(13) . . ?
B13_6 B10_6 B11_6 59.93(11) . . ?
B5_6 B10_6 B11_6 107.40(14) . . ?
B6_6 B10_6 B11_6 59.77(11) . . ?
B9_6 B10_6 B11_6 107.82(14) . . ?
B13_6 B10_6 H10_6 121.5 . . ?
B5_6 B10_6 H10_6 121.9 . . ?
B6_6 B10_6 H10_6 121.9 . . ?
B9_6 B10_6 H10_6 121.6 . . ?
B11_6 B10_6 H10_6 122.1 . . ?
B12_6 B11_6 B7_6 60.44(11) . . ?
B12_6 B11_6 B6_6 108.28(13) . . ?
B7_6 B11_6 B6_6 59.69(11) . . ?
B12_6 B11_6 B13_6 60.37(11) . . ?
B7_6 B11_6 B13_6 108.35(13) . . ?
B6_6 B11_6 B13_6 107.90(13) . . ?
B12_6 B11_6 B10_6 108.02(13) . . ?
B7_6 B11_6 B10_6 107.59(13) . . ?
B6_6 B11_6 B10_6 59.90(11) . . ?
B13_6 B11_6 B10_6 59.66(11) . . ?
B12_6 B11_6 H11_6 121.3 . . ?
B7_6 B11_6 H11_6 121.7 . . ?
B6_6 B11_6 H11_6 121.8 . . ?
B13_6 B11_6 H11_6 121.6 . . ?
B10_6 B11_6 H11_6 122.1 . . ?
C2_6 B12_6 B11_6 105.18(13) . . ?
C2_6 B12_6 B8_6 58.95(10) . . ?
B11_6 B12_6 B8_6 108.02(14) . . ?
C2_6 B12_6 B7_6 58.71(10) . . ?
B11_6 B12_6 B7_6 59.84(11) . . ?
B8_6 B12_6 B7_6 107.73(13) . . ?
C2_6 B12_6 B13_6 105.08(14) . . ?
B11_6 B12_6 B13_6 60.19(11) . . ?
B8_6 B12_6 B13_6 59.78(11) . . ?
B7_6 B12_6 B13_6 107.74(14) . . ?
C2_6 B12_6 H12_6 124.3 . . ?
B11_6 B12_6 H12_6 122.2 . . ?
B8_6 B12_6 H12_6 121.6 . . ?
B7_6 B12_6 H12_6 121.8 . . ?
B13_6 B12_6 H12_6 122.4 . . ?
B8_6 B13_6 B10_6 107.94(13) . . ?
B8_6 B13_6 B11_6 107.43(13) . . ?
B10_6 B13_6 B11_6 60.41(11) . . ?
B8_6 B13_6 B12_6 59.78(11) . . ?
B10_6 B13_6 B12_6 107.89(14) . . ?
B11_6 B13_6 B12_6 59.45(11) . . ?
B8_6 B13_6 B9_6 59.85(11) . . ?
B10_6 B13_6 B9_6 60.15(11) . . ?
B11_6 B13_6 B9_6 108.16(13) . . ?
B12_6 B13_6 B9_6 107.70(13) . . ?
B8_6 B13_6 H13_6 122.0 . . ?
B10_6 B13_6 H13_6 121.5 . . ?
B11_6 B13_6 H13_6 121.8 . . ?
B12_6 B13_6 H13_6 122.1 . . ?
B9_6 B13_6 H13_6 121.7 . . ?

loop_
_geom_bond_atom_site_label_1
_geom_bond_atom_site_label_2
_geom_bond_distance
_geom_bond_site_symmetry_2
_geom_bond_publ_flag
B1_1 C1_6 1.641(2) . ?
B1_1 C2_1 1.670(2) . ?
B1_1 P5_1 2.0162(18) . ?
B1_1 H6_1 1.121(18) . ?
C2_1 C1_2 1.520(2) . ?
C2_1 C12_2 1.523(2) . ?
C2_1 S3_1 1.8783(16) . ?
S3_1 B4_1 1.7703(19) . ?
B4_1 C1_3 1.583(2) . ?
B4_1 P5_1 1.865(2) . ?
P5_1 H7_1 1.28(2) . ?
C1_2 C2_2 1.389(2) . ?
C1_2 C6_2 1.409(2) . ?
C2_2 C3_2 1.391(3) . ?
C2_2 H2_2 0.9500 . ?
C3_2 C4_2 1.394(3) . ?
C3_2 H3_2 0.9500 . ?
C4_2 C5_2 1.384(3) . ?
C4_2 H4_2 0.9500 . ?
C5_2 C6_2 1.395(2) . ?
C5_2 H5_2 0.9500 . ?
C6_2 C7_2 1.461(3) . ?
C7_2 C8_2 1.397(2) . ?
C7_2 C12_2 1.403(2) . ?
C8_2 C9_2 1.389(3) . ?
C8_2 H8_2 0.9500 . ?
C9_2 C10_2 1.390(3) . ?
C9_2 H9_2 0.9500 . ?
C10_2 C11_2 1.393(2) . ?
C10_2 H10_2 0.9500 . ?
C11_2 C12_2 1.386(3) . ?
C11_2 H11_2 0.9500 . ?
C1_3 N5_3 1.328(2) . ?
C1_3 N2_3 1.331(2) . ?
N2_3 C1_4 1.437(2) . ?
N2_3 C3_3 1.476(2) . ?
C3_3 C4_3 1.521(3) . ?
C3_3 H3A_3 0.9900 . ?
C3_3 H3B_3 0.9900 . ?
C4_3 N5_3 1.486(2) . ?
C4_3 H4A_3 0.9900 . ?
C4_3 H4B_3 0.9900 . ?
N5_3 C1_5 1.442(2) . ?
C1_4 C6_4 1.395(2) . ?
C1_4 C2_4 1.396(2) . ?
C2_4 C3_4 1.392(3) . ?
C2_4 C7_4 1.507(3) . ?
C3_4 C4_4 1.384(3) . ?
C3_4 H3_4 0.9500 . ?
C4_4 C5_4 1.395(3) . ?
C4_4 C8_4 1.510(3) . ?
C5_4 C6_4 1.391(2) . ?
C5_4 H5_4 0.9500 . ?
C6_4 C9_4 1.501(2) . ?
C7_4 H7A_4 0.9800 . ?
C7_4 H7B_4 0.9800 . ?
C7_4 H7C_4 0.9800 . ?
C8_4 H8A_4 0.9800 . ?
C8_4 H8B_4 0.9800 . ?
C8_4 H8C_4 0.9800 . ?
C9_4 H9A_4 0.9800 . ?
C9_4 H9B_4 0.9800 . ?
C9_4 H9C_4 0.9800 . ?
C1_5 C2_5 1.394(3) . ?
C1_5 C6_5 1.396(2) . ?
C2_5 C3_5 1.388(3) . ?
C2_5 C7_5 1.510(2) . ?
C3_5 C4_5 1.385(3) . ?
C3_5 H3_5 0.9500 . ?
C4_5 C5_5 1.386(3) . ?
C4_5 C8_5 1.506(3) . ?
C5_5 C6_5 1.392(3) . ?
C5_5 H5_5 0.9500 . ?
C6_5 C9_5 1.505(3) . ?
C7_5 H7A_5 0.9800 . ?
C7_5 H7B_5 0.9800 . ?
C7_5 H7C_5 0.9800 . ?
C8_5 H8A_5 0.9800 . ?
C8_5 H8B_5 0.9800 . ?
C8_5 H8C_5 0.9800 . ?
C9_5 H9A_5 0.9800 . ?
C9_5 H9B_5 0.9800 . ?
C9_5 H9C_5 0.9800 . ?
C1_6 C2_6 1.701(2) . ?
C1_6 B5_6 1.717(3) . ?
C1_6 B6_6 1.719(2) . ?
C1_6 B7_6 1.726(2) . ?
C1_6 B4_6 1.739(2) . ?
C2_6 C3_6 1.515(2) . ?
C2_6 B12_6 1.705(2) . ?
C2_6 B4_6 1.706(3) . ?
C2_6 B7_6 1.709(2) . ?
C2_6 B8_6 1.711(3) . ?
C3_6 H3A_6 0.9800 . ?
C3_6 H3B_6 0.9800 . ?
C3_6 H3C_6 0.9800 . ?
B4_6 B9_6 1.767(3) . ?
B4_6 B5_6 1.768(3) . ?
B4_6 B8_6 1.772(3) . ?
B4_6 H4_6 1.1200 . ?
B5_6 B6_6 1.772(3) . ?
B5_6 B10_6 1.780(3) . ?
B5_6 B9_6 1.786(3) . ?
B5_6 H5_6 1.1200 . ?
B6_6 B7_6 1.765(3) . ?
B6_6 B11_6 1.779(3) . ?
B6_6 B10_6 1.781(3) . ?
B6_6 H6_6 1.1200 . ?
B7_6 B11_6 1.769(3) . ?
B7_6 B12_6 1.780(3) . ?
B7_6 H7_6 1.1200 . ?
B8_6 B12_6 1.771(3) . ?
B8_6 B13_6 1.771(3) . ?
B8_6 B9_6 1.774(3) . ?
B8_6 H8_6 1.1200 . ?
B9_6 B10_6 1.784(3) . ?
B9_6 B13_6 1.785(3) . ?
B9_6 H9_6 1.1200 . ?
B10_6 B13_6 1.775(3) . ?
B10_6 B11_6 1.789(3) . ?
B10_6 H10_6 1.1200 . ?
B11_6 B12_6 1.767(3) . ?
B11_6 B13_6 1.780(3) . ?
B11_6 H11_6 1.1200 . ?
B12_6 B13_6 1.783(3) . ?
B12_6 H12_6 1.1200 . ?
B13_6 H13_6 1.1200 . ?

loop_
_geom_torsion_atom_site_label_1
_geom_torsion_atom_site_label_2
_geom_torsion_atom_site_label_3
_geom_torsion_atom_site_label_4
_geom_torsion
_geom_torsion_site_symmetry_1
_geom_torsion_site_symmetry_2
_geom_torsion_site_symmetry_3
_geom_torsion_site_symmetry_4
_geom_torsion_publ_flag
C1_6 B1_1 C2_1 C1_2 -50.3(2) . . . . ?
P5_1 B1_1 C2_1 C1_2 74.40(15) . . . . ?
C1_6 B1_1 C2_1 C12_2 71.79(19) . . . . ?
P5_1 B1_1 C2_1 C12_2 -163.53(11) . . . . ?
C1_6 B1_1 C2_1 S3_1 -173.01(12) . . . . ?
P5_1 B1_1 C2_1 S3_1 -48.32(12) . . . . ?
C1_2 C2_1 S3_1 B4_1 -102.88(12) . . . . ?
C12_2 C2_1 S3_1 B4_1 148.50(12) . . . . ?
B1_1 C2_1 S3_1 B4_1 27.77(13) . . . . ?
C2_1 S3_1 B4_1 C1_3 -175.47(13) . . . . ?
C2_1 S3_1 B4_1 P5_1 5.40(12) . . . . ?
C1_3 B4_1 P5_1 B1_1 151.65(16) . . . . ?
S3_1 B4_1 P5_1 B1_1 -29.31(11) . . . . ?
C12_2 C2_1 C1_2 C2_2 176.91(17) . . . . ?
B1_1 C2_1 C1_2 C2_2 -55.4(2) . . . . ?
S3_1 C2_1 C1_2 C2_2 65.6(2) . . . . ?
C12_2 C2_1 C1_2 C6_2 -2.32(17) . . . . ?
B1_1 C2_1 C1_2 C6_2 125.36(15) . . . . ?
S3_1 C2_1 C1_2 C6_2 -113.62(13) . . . . ?
C6_2 C1_2 C2_2 C3_2 -1.5(3) . . . . ?
C2_1 C1_2 C2_2 C3_2 179.36(17) . . . . ?
C1_2 C2_2 C3_2 C4_2 0.4(3) . . . . ?
C2_2 C3_2 C4_2 C5_2 0.6(3) . . . . ?
C3_2 C4_2 C5_2 C6_2 -0.4(3) . . . . ?
C4_2 C5_2 C6_2 C1_2 -0.7(3) . . . . ?
C4_2 C5_2 C6_2 C7_2 178.26(17) . . . . ?
C2_2 C1_2 C6_2 C5_2 1.6(3) . . . . ?
C2_1 C1_2 C6_2 C5_2 -179.04(15) . . . . ?
C2_2 C1_2 C6_2 C7_2 -177.53(15) . . . . ?
C2_1 C1_2 C6_2 C7_2 1.79(19) . . . . ?
C5_2 C6_2 C7_2 C8_2 -1.8(3) . . . . ?
C1_2 C6_2 C7_2 C8_2 177.26(18) . . . . ?
C5_2 C6_2 C7_2 C12_2 -179.46(18) . . . . ?
C1_2 C6_2 C7_2 C12_2 -0.41(19) . . . . ?
C12_2 C7_2 C8_2 C9_2 1.2(3) . . . . ?
C6_2 C7_2 C8_2 C9_2 -176.20(17) . . . . ?
C7_2 C8_2 C9_2 C10_2 -0.5(3) . . . . ?
C8_2 C9_2 C10_2 C11_2 -0.7(3) . . . . ?
C9_2 C10_2 C11_2 C12_2 1.1(3) . . . . ?
C10_2 C11_2 C12_2 C7_2 -0.4(2) . . . . ?
C10_2 C11_2 C12_2 C2_1 177.55(16) . . . . ?
C8_2 C7_2 C12_2 C11_2 -0.8(2) . . . . ?
C6_2 C7_2 C12_2 C11_2 177.14(15) . . . . ?
C8_2 C7_2 C12_2 C2_1 -179.10(15) . . . . ?
C6_2 C7_2 C12_2 C2_1 -1.14(19) . . . . ?
C1_2 C2_1 C12_2 C11_2 -176.01(16) . . . . ?
B1_1 C2_1 C12_2 C11_2 51.8(2) . . . . ?
S3_1 C2_1 C12_2 C11_2 -62.80(19) . . . . ?
C1_2 C2_1 C12_2 C7_2 2.08(17) . . . . ?
B1_1 C2_1 C12_2 C7_2 -130.10(15) . . . . ?
S3_1 C2_1 C12_2 C7_2 115.29(13) . . . . ?
S3_1 B4_1 C1_3 N5_3 -49.7(2) . . . . ?
P5_1 B4_1 C1_3 N5_3 129.33(17) . . . . ?
S3_1 B4_1 C1_3 N2_3 131.01(15) . . . . ?
P5_1 B4_1 C1_3 N2_3 -50.0(2) . . . . ?
N5_3 C1_3 N2_3 C1_4 168.85(15) . . . . ?
B4_1 C1_3 N2_3 C1_4 -11.8(3) . . . . ?
N5_3 C1_3 N2_3 C3_3 5.4(2) . . . . ?
B4_1 C1_3 N2_3 C3_3 -175.22(16) . . . . ?
C1_3 N2_3 C3_3 C4_3 -12.1(2) . . . . ?
C1_4 N2_3 C3_3 C4_3 -176.33(15) . . . . ?
N2_3 C3_3 C4_3 N5_3 13.2(2) . . . . ?
N2_3 C1_3 N5_3 C1_5 169.08(15) . . . . ?
B4_1 C1_3 N5_3 C1_5 -10.3(3) . . . . ?
N2_3 C1_3 N5_3 C4_3 4.2(2) . . . . ?
B4_1 C1_3 N5_3 C4_3 -175.19(16) . . . . ?
C3_3 C4_3 N5_3 C1_3 -11.3(2) . . . . ?
C3_3 C4_3 N5_3 C1_5 -176.79(16) . . . . ?
C1_3 N2_3 C1_4 C6_4 116.64(19) . . . . ?
C3_3 N2_3 C1_4 C6_4 -81.5(2) . . . . ?
C1_3 N2_3 C1_4 C2_4 -64.4(2) . . . . ?
C3_3 N2_3 C1_4 C2_4 97.5(2) . . . . ?
C6_4 C1_4 C2_4 C3_4 -2.2(3) . . . . ?
N2_3 C1_4 C2_4 C3_4 178.91(15) . . . . ?
C6_4 C1_4 C2_4 C7_4 176.83(17) . . . . ?
N2_3 C1_4 C2_4 C7_4 -2.1(3) . . . . ?
C1_4 C2_4 C3_4 C4_4 1.0(3) . . . . ?
C7_4 C2_4 C3_4 C4_4 -178.05(17) . . . . ?
C2_4 C3_4 C4_4 C5_4 0.6(3) . . . . ?
C2_4 C3_4 C4_4 C8_4 -179.98(17) . . . . ?
C3_4 C4_4 C5_4 C6_4 -1.1(3) . . . . ?
C8_4 C4_4 C5_4 C6_4 179.48(17) . . . . ?
C4_4 C5_4 C6_4 C1_4 0.0(3) . . . . ?
C4_4 C5_4 C6_4 C9_4 -178.60(17) . . . . ?
C2_4 C1_4 C6_4 C5_4 1.7(3) . . . . ?
N2_3 C1_4 C6_4 C5_4 -179.37(15) . . . . ?
C2_4 C1_4 C6_4 C9_4 -179.70(16) . . . . ?
N2_3 C1_4 C6_4 C9_4 -0.8(2) . . . . ?
C1_3 N5_3 C1_5 C2_5 -70.1(2) . . . . ?
C4_3 N5_3 C1_5 C2_5 93.3(2) . . . . ?
C1_3 N5_3 C1_5 C6_5 110.58(19) . . . . ?
C4_3 N5_3 C1_5 C6_5 -86.0(2) . . . . ?
C6_5 C1_5 C2_5 C3_5 -0.8(3) . . . . ?
N5_3 C1_5 C2_5 C3_5 179.80(15) . . . . ?
C6_5 C1_5 C2_5 C7_5 179.23(17) . . . . ?
N5_3 C1_5 C2_5 C7_5 -0.1(3) . . . . ?
C1_5 C2_5 C3_5 C4_5 0.6(3) . . . . ?
C7_5 C2_5 C3_5 C4_5 -179.52(18) . . . . ?
C2_5 C3_5 C4_5 C5_5 0.0(3) . . . . ?
C2_5 C3_5 C4_5 C8_5 179.87(18) . . . . ?
C3_5 C4_5 C5_5 C6_5 -0.4(3) . . . . ?
C8_5 C4_5 C5_5 C6_5 179.80(17) . . . . ?
C4_5 C5_5 C6_5 C1_5 0.1(3) . . . . ?
C4_5 C5_5 C6_5 C9_5 -179.62(18) . . . . ?
C2_5 C1_5 C6_5 C5_5 0.5(2) . . . . ?
N5_3 C1_5 C6_5 C5_5 179.88(15) . . . . ?
C2_5 C1_5 C6_5 C9_5 -179.76(17) . . . . ?
N5_3 C1_5 C6_5 C9_5 -0.4(2) . . . . ?
C2_1 B1_1 C1_6 C2_6 -148.63(14) . . . . ?
P5_1 B1_1 C1_6 C2_6 90.36(14) . . . . ?
C2_1 B1_1 C1_6 B5_6 71.0(2) . . . . ?
P5_1 B1_1 C1_6 B5_6 -49.97(18) . . . . ?
C2_1 B1_1 C1_6 B6_6 -7.7(2) . . . . ?
P5_1 B1_1 C1_6 B6_6 -128.71(14) . . . . ?
C2_1 B1_1 C1_6 B7_6 -80.97(18) . . . . ?
P5_1 B1_1 C1_6 B7_6 158.02(11) . . . . ?
C2_1 B1_1 C1_6 B4_6 144.12(15) . . . . ?
P5_1 B1_1 C1_6 B4_6 23.11(18) . . . . ?
B1_1 C1_6 C2_6 C3_6 0.5(2) . . . . ?
B5_6 C1_6 C2_6 C3_6 147.32(15) . . . . ?
B6_6 C1_6 C2_6 C3_6 -146.89(15) . . . . ?
B7_6 C1_6 C2_6 C3_6 -107.31(17) . . . . ?
B4_6 C1_6 C2_6 C3_6 108.34(16) . . . . ?
B1_1 C1_6 C2_6 B12_6 146.03(14) . . . . ?
B5_6 C1_6 C2_6 B12_6 -67.17(16) . . . . ?
B6_6 C1_6 C2_6 B12_6 -1.38(17) . . . . ?
B7_6 C1_6 C2_6 B12_6 38.20(13) . . . . ?
B4_6 C1_6 C2_6 B12_6 -106.15(15) . . . . ?
B1_1 C1_6 C2_6 B4_6 -107.82(14) . . . . ?
B5_6 C1_6 C2_6 B4_6 38.98(12) . . . . ?
B6_6 C1_6 C2_6 B4_6 104.77(14) . . . . ?
B7_6 C1_6 C2_6 B4_6 144.35(14) . . . . ?
B1_1 C1_6 C2_6 B7_6 107.83(15) . . . . ?
B5_6 C1_6 C2_6 B7_6 -105.37(13) . . . . ?
B6_6 C1_6 C2_6 B7_6 -39.58(13) . . . . ?
B4_6 C1_6 C2_6 B7_6 -144.35(14) . . . . ?
B1_1 C1_6 C2_6 B8_6 -146.06(13) . . . . ?
B5_6 C1_6 C2_6 B8_6 0.73(16) . . . . ?
B6_6 C1_6 C2_6 B8_6 66.52(15) . . . . ?
B7_6 C1_6 C2_6 B8_6 106.10(14) . . . . ?
B4_6 C1_6 C2_6 B8_6 -38.25(12) . . . . ?
C3_6 C2_6 B4_6 C1_6 -109.21(15) . . . . ?
B12_6 C2_6 B4_6 C1_6 102.74(14) . . . . ?
B7_6 C2_6 B4_6 C1_6 33.54(12) . . . . ?
B8_6 C2_6 B4_6 C1_6 139.61(13) . . . . ?
C3_6 C2_6 B4_6 B9_6 150.38(14) . . . . ?
C1_6 C2_6 B4_6 B9_6 -100.40(14) . . . . ?
B12_6 C2_6 B4_6 B9_6 2.34(17) . . . . ?
B7_6 C2_6 B4_6 B9_6 -66.87(16) . . . . ?
B8_6 C2_6 B4_6 B9_6 39.21(13) . . . . ?
C3_6 C2_6 B4_6 B5_6 -146.28(14) . . . . ?
C1_6 C2_6 B4_6 B5_6 -37.07(11) . . . . ?
B12_6 C2_6 B4_6 B5_6 65.67(16) . . . . ?
B7_6 C2_6 B4_6 B5_6 -3.53(17) . . . . ?
B8_6 C2_6 B4_6 B5_6 102.54(14) . . . . ?
C3_6 C2_6 B4_6 B8_6 111.17(16) . . . . ?
C1_6 C2_6 B4_6 B8_6 -139.61(13) . . . . ?
B12_6 C2_6 B4_6 B8_6 -36.87(13) . . . . ?
B7_6 C2_6 B4_6 B8_6 -106.08(14) . . . . ?
B1_1 C1_6 B4_6 C2_6 105.23(15) . . . . ?
B5_6 C1_6 B4_6 C2_6 -137.20(13) . . . . ?
B6_6 C1_6 B4_6 C2_6 -99.11(13) . . . . ?
B7_6 C1_6 B4_6 C2_6 -32.52(12) . . . . ?
B1_1 C1_6 B4_6 B9_6 -156.04(14) . . . . ?
C2_6 C1_6 B4_6 B9_6 98.73(14) . . . . ?
B5_6 C1_6 B4_6 B9_6 -38.46(13) . . . . ?
B6_6 C1_6 B4_6 B9_6 -0.37(18) . . . . ?
B7_6 C1_6 B4_6 B9_6 66.21(17) . . . . ?
B1_1 C1_6 B4_6 B5_6 -117.57(15) . . . . ?
C2_6 C1_6 B4_6 B5_6 137.20(13) . . . . ?
B6_6 C1_6 B4_6 B5_6 38.09(13) . . . . ?
B7_6 C1_6 B4_6 B5_6 104.67(14) . . . . ?
B1_1 C1_6 B4_6 B8_6 140.74(14) . . . . ?
C2_6 C1_6 B4_6 B8_6 35.51(12) . . . . ?
B5_6 C1_6 B4_6 B8_6 -101.69(15) . . . . ?
B6_6 C1_6 B4_6 B8_6 -63.60(17) . . . . ?
B7_6 C1_6 B4_6 B8_6 2.98(18) . . . . ?
B1_1 C1_6 B5_6 B4_6 104.69(16) . . . . ?
C2_6 C1_6 B5_6 B4_6 -38.03(11) . . . . ?
B6_6 C1_6 B5_6 B4_6 -139.52(13) . . . . ?
B7_6 C1_6 B5_6 B4_6 -102.08(14) . . . . ?
B1_1 C1_6 B5_6 B6_6 -115.78(16) . . . . ?
C2_6 C1_6 B5_6 B6_6 101.49(13) . . . . ?
B7_6 C1_6 B5_6 B6_6 37.44(12) . . . . ?
B4_6 C1_6 B5_6 B6_6 139.52(13) . . . . ?
B1_1 C1_6 B5_6 B10_6 -154.33(14) . . . . ?
C2_6 C1_6 B5_6 B10_6 62.94(15) . . . . ?
B6_6 C1_6 B5_6 B10_6 -38.55(12) . . . . ?
B7_6 C1_6 B5_6 B10_6 -1.11(17) . . . . ?
B4_6 C1_6 B5_6 B10_6 100.97(14) . . . . ?
B1_1 C1_6 B5_6 B9_6 142.69(14) . . . . ?
C2_6 C1_6 B5_6 B9_6 -0.04(16) . . . . ?
B6_6 C1_6 B5_6 B9_6 -101.52(14) . . . . ?
B7_6 C1_6 B5_6 B9_6 -64.08(16) . . . . ?
B4_6 C1_6 B5_6 B9_6 38.00(12) . . . . ?
C2_6 B4_6 B5_6 C1_6 37.32(11) . . . . ?
B9_6 B4_6 B5_6 C1_6 136.93(14) . . . . ?
B8_6 B4_6 B5_6 C1_6 99.20(14) . . . . ?
C2_6 B4_6 B5_6 B6_6 1.58(17) . . . . ?
C1_6 B4_6 B5_6 B6_6 -35.74(12) . . . . ?
B9_6 B4_6 B5_6 B6_6 101.18(14) . . . . ?
B8_6 B4_6 B5_6 B6_6 63.46(17) . . . . ?
C2_6 B4_6 B5_6 B10_6 -61.89(16) . . . . ?
C1_6 B4_6 B5_6 B10_6 -99.21(14) . . . . ?
B9_6 B4_6 B5_6 B10_6 37.71(13) . . . . ?
B8_6 B4_6 B5_6 B10_6 -0.01(18) . . . . ?
C2_6 B4_6 B5_6 B9_6 -99.61(14) . . . . ?
C1_6 B4_6 B5_6 B9_6 -136.93(14) . . . . ?
B8_6 B4_6 B5_6 B9_6 -37.72(13) . . . . ?
B1_1 C1_6 B6_6 B7_6 -104.53(17) . . . . ?
C2_6 C1_6 B6_6 B7_6 38.74(12) . . . . ?
B5_6 C1_6 B6_6 B7_6 140.18(14) . . . . ?
B4_6 C1_6 B6_6 B7_6 102.31(14) . . . . ?
B1_1 C1_6 B6_6 B5_6 115.29(17) . . . . ?
C2_6 C1_6 B6_6 B5_6 -101.44(13) . . . . ?
B7_6 C1_6 B6_6 B5_6 -140.18(14) . . . . ?
B4_6 C1_6 B6_6 B5_6 -37.87(13) . . . . ?
B1_1 C1_6 B6_6 B11_6 -143.03(15) . . . . ?
C2_6 C1_6 B6_6 B11_6 0.23(17) . . . . ?
B5_6 C1_6 B6_6 B11_6 101.67(15) . . . . ?
B7_6 C1_6 B6_6 B11_6 -38.51(12) . . . . ?
B4_6 C1_6 B6_6 B11_6 63.81(16) . . . . ?
B1_1 C1_6 B6_6 B10_6 153.80(15) . . . . ?
C2_6 C1_6 B6_6 B10_6 -62.93(15) . . . . ?
B5_6 C1_6 B6_6 B10_6 38.50(12) . . . . ?
B7_6 C1_6 B6_6 B10_6 -101.68(14) . . . . ?
B4_6 C1_6 B6_6 B10_6 0.64(17) . . . . ?
B4_6 B5_6 B6_6 C1_6 36.10(12) . . . . ?
B10_6 B5_6 B6_6 C1_6 136.45(14) . . . . ?
B9_6 B5_6 B6_6 C1_6 99.11(14) . . . . ?
C1_6 B5_6 B6_6 B7_6 -35.34(12) . . . . ?
B4_6 B5_6 B6_6 B7_6 0.76(17) . . . . ?
B10_6 B5_6 B6_6 B7_6 101.12(14) . . . . ?
B9_6 B5_6 B6_6 B7_6 63.78(16) . . . . ?
C1_6 B5_6 B6_6 B11_6 -98.61(14) . . . . ?
B4_6 B5_6 B6_6 B11_6 -62.51(16) . . . . ?
B10_6 B5_6 B6_6 B11_6 37.84(13) . . . . ?
B9_6 B5_6 B6_6 B11_6 0.50(18) . . . . ?
C1_6 B5_6 B6_6 B10_6 -136.45(14) . . . . ?
B4_6 B5_6 B6_6 B10_6 -100.35(14) . . . . ?
B9_6 B5_6 B6_6 B10_6 -37.34(13) . . . . ?
C3_6 C2_6 B7_6 C1_6 109.28(15) . . . . ?
B12_6 C2_6 B7_6 C1_6 -139.80(14) . . . . ?
B4_6 C2_6 B7_6 C1_6 -33.74(13) . . . . ?
B8_6 C2_6 B7_6 C1_6 -102.58(15) . . . . ?
C3_6 C2_6 B7_6 B6_6 147.03(14) . . . . ?
C1_6 C2_6 B7_6 B6_6 37.74(11) . . . . ?
B12_6 C2_6 B7_6 B6_6 -102.06(14) . . . . ?
B4_6 C2_6 B7_6 B6_6 4.01(17) . . . . ?
B8_6 C2_6 B7_6 B6_6 -64.84(16) . . . . ?
C3_6 C2_6 B7_6 B11_6 -150.07(14) . . . . ?
C1_6 C2_6 B7_6 B11_6 100.65(13) . . . . ?
B12_6 C2_6 B7_6 B11_6 -39.15(13) . . . . ?
B4_6 C2_6 B7_6 B11_6 66.91(16) . . . . ?
B8_6 C2_6 B7_6 B11_6 -1.93(18) . . . . ?
C3_6 C2_6 B7_6 B12_6 -110.92(16) . . . . ?
C1_6 C2_6 B7_6 B12_6 139.80(14) . . . . ?
B4_6 C2_6 B7_6 B12_6 106.06(15) . . . . ?
B8_6 C2_6 B7_6 B12_6 37.22(14) . . . . ?
B1_1 C1_6 B7_6 C2_6 -105.41(14) . . . . ?
B5_6 C1_6 B7_6 C2_6 98.95(14) . . . . ?
B6_6 C1_6 B7_6 C2_6 136.58(13) . . . . ?
B4_6 C1_6 B7_6 C2_6 32.39(13) . . . . ?
B1_1 C1_6 B7_6 B6_6 118.02(15) . . . . ?
C2_6 C1_6 B7_6 B6_6 -136.58(13) . . . . ?
B5_6 C1_6 B7_6 B6_6 -37.62(13) . . . . ?
B4_6 C1_6 B7_6 B6_6 -104.19(14) . . . . ?
B1_1 C1_6 B7_6 B11_6 156.79(13) . . . . ?
C2_6 C1_6 B7_6 B11_6 -97.80(13) . . . . ?
B5_6 C1_6 B7_6 B11_6 1.15(17) . . . . ?
B6_6 C1_6 B7_6 B11_6 38.78(12) . . . . ?
B4_6 C1_6 B7_6 B11_6 -65.41(16) . . . . ?
B1_1 C1_6 B7_6 B12_6 -140.53(14) . . . . ?
C2_6 C1_6 B7_6 B12_6 -35.13(12) . . . . ?
B5_6 C1_6 B7_6 B12_6 63.83(16) . . . . ?
B6_6 C1_6 B7_6 B12_6 101.45(14) . . . . ?
B4_6 C1_6 B7_6 B12_6 -2.74(17) . . . . ?
C1_6 B6_6 B7_6 C2_6 -37.93(11) . . . . ?
B5_6 B6_6 B7_6 C2_6 -2.79(17) . . . . ?
B11_6 B6_6 B7_6 C2_6 98.41(14) . . . . ?
B10_6 B6_6 B7_6 C2_6 60.73(15) . . . . ?
B5_6 B6_6 B7_6 C1_6 35.14(12) . . . . ?
B11_6 B6_6 B7_6 C1_6 136.34(13) . . . . ?
B10_6 B6_6 B7_6 C1_6 98.66(13) . . . . ?
C1_6 B6_6 B7_6 B11_6 -136.34(13) . . . . ?
B5_6 B6_6 B7_6 B11_6 -101.21(14) . . . . ?
B10_6 B6_6 B7_6 B11_6 -37.69(12) . . . . ?
C1_6 B6_6 B7_6 B12_6 -99.30(13) . . . . ?
B5_6 B6_6 B7_6 B12_6 -64.17(16) . . . . ?
B11_6 B6_6 B7_6 B12_6 37.04(12) . . . . ?
B10_6 B6_6 B7_6 B12_6 -0.64(16) . . . . ?
C3_6 C2_6 B8_6 B12_6 109.90(17) . . . . ?
C1_6 C2_6 B8_6 B12_6 -103.99(13) . . . . ?
B4_6 C2_6 B8_6 B12_6 -141.77(14) . . . . ?
B7_6 C2_6 B8_6 B12_6 -37.36(13) . . . . ?
C3_6 C2_6 B8_6 B13_6 149.86(15) . . . . ?
C1_6 C2_6 B8_6 B13_6 -64.04(16) . . . . ?
B12_6 C2_6 B8_6 B13_6 39.95(13) . . . . ?
B4_6 C2_6 B8_6 B13_6 -101.82(15) . . . . ?
B7_6 C2_6 B8_6 B13_6 2.59(18) . . . . ?
C3_6 C2_6 B8_6 B4_6 -108.32(17) . . . . ?
C1_6 C2_6 B8_6 B4_6 37.78(12) . . . . ?
B12_6 C2_6 B8_6 B4_6 141.77(14) . . . . ?
B7_6 C2_6 B8_6 B4_6 104.41(15) . . . . ?
C3_6 C2_6 B8_6 B9_6 -147.21(15) . . . . ?
C1_6 C2_6 B8_6 B9_6 -1.10(16) . . . . ?
B12_6 C2_6 B8_6 B9_6 102.89(14) . . . . ?
B4_6 C2_6 B8_6 B9_6 -38.89(12) . . . . ?
B7_6 C2_6 B8_6 B9_6 65.52(16) . . . . ?
C1_6 B4_6 B8_6 C2_6 -35.63(12) . . . . ?
B9_6 B4_6 B8_6 C2_6 -135.49(14) . . . . ?
B5_6 B4_6 B8_6 C2_6 -97.54(14) . . . . ?
C2_6 B4_6 B8_6 B12_6 33.62(12) . . . . ?
C1_6 B4_6 B8_6 B12_6 -2.01(18) . . . . ?
B9_6 B4_6 B8_6 B12_6 -101.87(15) . . . . ?
B5_6 B4_6 B8_6 B12_6 -63.93(17) . . . . ?
C2_6 B4_6 B8_6 B13_6 97.39(14) . . . . ?
C1_6 B4_6 B8_6 B13_6 61.76(17) . . . . ?
B9_6 B4_6 B8_6 B13_6 -38.10(13) . . . . ?
B5_6 B4_6 B8_6 B13_6 -0.15(19) . . . . ?
C2_6 B4_6 B8_6 B9_6 135.49(14) . . . . ?
C1_6 B4_6 B8_6 B9_6 99.86(14) . . . . ?
B5_6 B4_6 B8_6 B9_6 37.95(13) . . . . ?
C2_6 B4_6 B9_6 B8_6 -38.61(12) . . . . ?
C1_6 B4_6 B9_6 B8_6 -100.53(14) . . . . ?
B5_6 B4_6 B9_6 B8_6 -138.06(14) . . . . ?
C2_6 B4_6 B9_6 B10_6 61.87(16) . . . . ?
C1_6 B4_6 B9_6 B10_6 -0.05(18) . . . . ?
B5_6 B4_6 B9_6 B10_6 -37.58(13) . . . . ?
B8_6 B4_6 B9_6 B10_6 100.48(15) . . . . ?
C2_6 B4_6 B9_6 B13_6 -0.95(17) . . . . ?
C1_6 B4_6 B9_6 B13_6 -62.87(17) . . . . ?
B5_6 B4_6 B9_6 B13_6 -100.40(14) . . . . ?
B8_6 B4_6 B9_6 B13_6 37.66(13) . . . . ?
C2_6 B4_6 B9_6 B5_6 99.45(14) . . . . ?
C1_6 B4_6 B9_6 B5_6 37.52(12) . . . . ?
B8_6 B4_6 B9_6 B5_6 138.06(14) . . . . ?
C2_6 B8_6 B9_6 B4_6 38.34(12) . . . . ?
B12_6 B8_6 B9_6 B4_6 99.78(14) . . . . ?
B13_6 B8_6 B9_6 B4_6 137.54(14) . . . . ?
C2_6 B8_6 B9_6 B10_6 -62.03(16) . . . . ?
B12_6 B8_6 B9_6 B10_6 -0.59(17) . . . . ?
B13_6 B8_6 B9_6 B10_6 37.17(13) . . . . ?
B4_6 B8_6 B9_6 B10_6 -100.37(14) . . . . ?
C2_6 B8_6 B9_6 B13_6 -99.20(14) . . . . ?
B12_6 B8_6 B9_6 B13_6 -37.76(13) . . . . ?
B4_6 B8_6 B9_6 B13_6 -137.54(14) . . . . ?
C2_6 B8_6 B9_6 B5_6 1.04(17) . . . . ?
B12_6 B8_6 B9_6 B5_6 62.48(16) . . . . ?
B13_6 B8_6 B9_6 B5_6 100.24(14) . . . . ?
B4_6 B8_6 B9_6 B5_6 -37.30(12) . . . . ?
C1_6 B5_6 B9_6 B4_6 -38.09(12) . . . . ?
B6_6 B5_6 B9_6 B4_6 -100.27(15) . . . . ?
B10_6 B5_6 B9_6 B4_6 -137.67(15) . . . . ?
C1_6 B5_6 B9_6 B8_6 -0.63(17) . . . . ?
B4_6 B5_6 B9_6 B8_6 37.46(13) . . . . ?
B6_6 B5_6 B9_6 B8_6 -62.81(16) . . . . ?
B10_6 B5_6 B9_6 B8_6 -100.20(15) . . . . ?
C1_6 B5_6 B9_6 B10_6 99.57(14) . . . . ?
B4_6 B5_6 B9_6 B10_6 137.67(15) . . . . ?
B6_6 B5_6 B9_6 B10_6 37.39(13) . . . . ?
C1_6 B5_6 B9_6 B13_6 62.31(16) . . . . ?
B4_6 B5_6 B9_6 B13_6 100.41(15) . . . . ?
B6_6 B5_6 B9_6 B13_6 0.14(18) . . . . ?
B10_6 B5_6 B9_6 B13_6 -37.26(13) . . . . ?
C1_6 B5_6 B10_6 B13_6 -62.66(17) . . . . ?
B4_6 B5_6 B10_6 B13_6 0.16(18) . . . . ?
B6_6 B5_6 B10_6 B13_6 -100.66(15) . . . . ?
B9_6 B5_6 B10_6 B13_6 37.68(13) . . . . ?
C1_6 B5_6 B10_6 B6_6 38.00(12) . . . . ?
B4_6 B5_6 B10_6 B6_6 100.82(14) . . . . ?
B9_6 B5_6 B10_6 B6_6 138.34(14) . . . . ?
C1_6 B5_6 B10_6 B9_6 -100.34(15) . . . . ?
B4_6 B5_6 B10_6 B9_6 -37.52(13) . . . . ?
B6_6 B5_6 B10_6 B9_6 -138.34(15) . . . . ?
C1_6 B5_6 B10_6 B11_6 0.61(17) . . . . ?
B4_6 B5_6 B10_6 B11_6 63.43(17) . . . . ?
B6_6 B5_6 B10_6 B11_6 -37.39(13) . . . . ?
B9_6 B5_6 B10_6 B11_6 100.95(15) . . . . ?
C1_6 B6_6 B10_6 B13_6 62.99(16) . . . . ?
B7_6 B6_6 B10_6 B13_6 0.54(17) . . . . ?
B5_6 B6_6 B10_6 B13_6 100.93(14) . . . . ?
B11_6 B6_6 B10_6 B13_6 -36.95(12) . . . . ?
C1_6 B6_6 B10_6 B5_6 -37.94(12) . . . . ?
B7_6 B6_6 B10_6 B5_6 -100.39(14) . . . . ?
B11_6 B6_6 B10_6 B5_6 -137.88(14) . . . . ?
C1_6 B6_6 B10_6 B9_6 -0.65(17) . . . . ?
B7_6 B6_6 B10_6 B9_6 -63.10(16) . . . . ?
B5_6 B6_6 B10_6 B9_6 37.29(13) . . . . ?
B11_6 B6_6 B10_6 B9_6 -100.59(15) . . . . ?
C1_6 B6_6 B10_6 B11_6 99.94(14) . . . . ?
B7_6 B6_6 B10_6 B11_6 37.49(12) . . . . ?
B5_6 B6_6 B10_6 B11_6 137.88(14) . . . . ?
B4_6 B9_6 B10_6 B13_6 -100.46(15) . . . . ?
B8_6 B9_6 B10_6 B13_6 -37.19(13) . . . . ?
B5_6 B9_6 B10_6 B13_6 -137.99(14) . . . . ?
B4_6 B9_6 B10_6 B5_6 37.53(13) . . . . ?
B8_6 B9_6 B10_6 B5_6 100.80(14) . . . . ?
B13_6 B9_6 B10_6 B5_6 137.99(14) . . . . ?
B4_6 B9_6 B10_6 B6_6 0.44(18) . . . . ?
B8_6 B9_6 B10_6 B6_6 63.70(16) . . . . ?
B13_6 B9_6 B10_6 B6_6 100.89(15) . . . . ?
B5_6 B9_6 B10_6 B6_6 -37.09(13) . . . . ?
B4_6 B9_6 B10_6 B11_6 -62.70(17) . . . . ?
B8_6 B9_6 B10_6 B11_6 0.56(17) . . . . ?
B13_6 B9_6 B10_6 B11_6 37.76(13) . . . . ?
B5_6 B9_6 B10_6 B11_6 -100.23(15) . . . . ?
C2_6 B7_6 B11_6 B12_6 38.54(12) . . . . ?
C1_6 B7_6 B11_6 B12_6 100.43(13) . . . . ?
B6_6 B7_6 B11_6 B12_6 138.52(14) . . . . ?
C2_6 B7_6 B11_6 B6_6 -99.99(14) . . . . ?
C1_6 B7_6 B11_6 B6_6 -38.10(12) . . . . ?
B12_6 B7_6 B11_6 B6_6 -138.52(14) . . . . ?
C2_6 B7_6 B11_6 B13_6 0.45(17) . . . . ?
C1_6 B7_6 B11_6 B13_6 62.34(16) . . . . ?
B6_6 B7_6 B11_6 B13_6 100.44(15) . . . . ?
B12_6 B7_6 B11_6 B13_6 -38.09(13) . . . . ?
C2_6 B7_6 B11_6 B10_6 -62.61(16) . . . . ?
C1_6 B7_6 B11_6 B10_6 -0.72(16) . . . . ?
B6_6 B7_6 B11_6 B10_6 37.38(12) . . . . ?
B12_6 B7_6 B11_6 B10_6 -101.15(14) . . . . ?
C1_6 B6_6 B11_6 B12_6 0.92(18) . . . . ?
B7_6 B6_6 B11_6 B12_6 -37.35(13) . . . . ?
B5_6 B6_6 B11_6 B12_6 62.92(17) . . . . ?
B10_6 B6_6 B11_6 B12_6 100.67(15) . . . . ?
C1_6 B6_6 B11_6 B7_6 38.28(12) . . . . ?
B5_6 B6_6 B11_6 B7_6 100.27(14) . . . . ?
B10_6 B6_6 B11_6 B7_6 138.02(13) . . . . ?
C1_6 B6_6 B11_6 B13_6 -62.94(16) . . . . ?
B7_6 B6_6 B11_6 B13_6 -101.21(14) . . . . ?
B5_6 B6_6 B11_6 B13_6 -0.95(18) . . . . ?
B10_6 B6_6 B11_6 B13_6 36.81(13) . . . . ?
C1_6 B6_6 B11_6 B10_6 -99.75(14) . . . . ?
B7_6 B6_6 B11_6 B10_6 -138.02(13) . . . . ?
B5_6 B6_6 B11_6 B10_6 -37.75(13) . . . . ?
B13_6 B10_6 B11_6 B12_6 37.54(13) . . . . ?
B5_6 B10_6 B11_6 B12_6 -63.76(16) . . . . ?
B6_6 B10_6 B11_6 B12_6 -101.11(14) . . . . ?
B9_6 B10_6 B11_6 B12_6 -0.33(17) . . . . ?
B13_6 B10_6 B11_6 B7_6 101.37(14) . . . . ?
B5_6 B10_6 B11_6 B7_6 0.07(17) . . . . ?
B6_6 B10_6 B11_6 B7_6 -37.28(12) . . . . ?
B9_6 B10_6 B11_6 B7_6 63.50(16) . . . . ?
B13_6 B10_6 B11_6 B6_6 138.66(13) . . . . ?
B5_6 B10_6 B11_6 B6_6 37.36(12) . . . . ?
B9_6 B10_6 B11_6 B6_6 100.78(14) . . . . ?
B5_6 B10_6 B11_6 B13_6 -101.30(14) . . . . ?
B6_6 B10_6 B11_6 B13_6 -138.66(13) . . . . ?
B9_6 B10_6 B11_6 B13_6 -37.88(12) . . . . ?
C3_6 C2_6 B12_6 B11_6 147.12(15) . . . . ?
C1_6 C2_6 B12_6 B11_6 1.91(18) . . . . ?
B4_6 C2_6 B12_6 B11_6 -65.29(17) . . . . ?
B7_6 C2_6 B12_6 B11_6 39.27(13) . . . . ?
B8_6 C2_6 B12_6 B11_6 -102.17(15) . . . . ?
C3_6 C2_6 B12_6 B8_6 -110.71(17) . . . . ?
C1_6 C2_6 B12_6 B8_6 104.08(14) . . . . ?
B4_6 C2_6 B12_6 B8_6 36.88(13) . . . . ?
B7_6 C2_6 B12_6 B8_6 141.44(14) . . . . ?
C3_6 C2_6 B12_6 B7_6 107.85(17) . . . . ?
C1_6 C2_6 B12_6 B7_6 -37.36(12) . . . . ?
B4_6 C2_6 B12_6 B7_6 -104.56(14) . . . . ?
B8_6 C2_6 B12_6 B7_6 -141.44(14) . . . . ?
C3_6 C2_6 B12_6 B13_6 -150.30(15) . . . . ?
C1_6 C2_6 B12_6 B13_6 64.49(16) . . . . ?
B4_6 C2_6 B12_6 B13_6 -2.71(17) . . . . ?
B7_6 C2_6 B12_6 B13_6 101.86(14) . . . . ?
B8_6 C2_6 B12_6 B13_6 -39.58(13) . . . . ?
B7_6 B11_6 B12_6 C2_6 -38.73(12) . . . . ?
B6_6 B11_6 B12_6 C2_6 -1.70(18) . . . . ?
B13_6 B11_6 B12_6 C2_6 98.93(14) . . . . ?
B10_6 B11_6 B12_6 C2_6 61.69(16) . . . . ?
B7_6 B11_6 B12_6 B8_6 -100.45(14) . . . . ?
B6_6 B11_6 B12_6 B8_6 -63.42(17) . . . . ?
B13_6 B11_6 B12_6 B8_6 37.21(13) . . . . ?
B10_6 B11_6 B12_6 B8_6 -0.03(17) . . . . ?
B6_6 B11_6 B12_6 B7_6 37.03(13) . . . . ?
B13_6 B11_6 B12_6 B7_6 137.65(14) . . . . ?
B10_6 B11_6 B12_6 B7_6 100.42(14) . . . . ?
B7_6 B11_6 B12_6 B13_6 -137.65(14) . . . . ?
B6_6 B11_6 B12_6 B13_6 -100.63(15) . . . . ?
B10_6 B11_6 B12_6 B13_6 -37.23(13) . . . . ?
B13_6 B8_6 B12_6 C2_6 -134.60(14) . . . . ?
B4_6 B8_6 B12_6 C2_6 -33.63(13) . . . . ?
B9_6 B8_6 B12_6 C2_6 -96.83(14) . . . . ?
C2_6 B8_6 B12_6 B11_6 97.21(14) . . . . ?
B13_6 B8_6 B12_6 B11_6 -37.38(13) . . . . ?
B4_6 B8_6 B12_6 B11_6 63.59(17) . . . . ?
B9_6 B8_6 B12_6 B11_6 0.39(18) . . . . ?
C2_6 B8_6 B12_6 B7_6 34.00(12) . . . . ?
B13_6 B8_6 B12_6 B7_6 -100.60(15) . . . . ?
B4_6 B8_6 B12_6 B7_6 0.38(18) . . . . ?
B9_6 B8_6 B12_6 B7_6 -62.83(17) . . . . ?
C2_6 B8_6 B12_6 B13_6 134.60(14) . . . . ?
B4_6 B8_6 B12_6 B13_6 100.97(15) . . . . ?
B9_6 B8_6 B12_6 B13_6 37.77(13) . . . . ?
C1_6 B7_6 B12_6 C2_6 35.51(12) . . . . ?
B6_6 B7_6 B12_6 C2_6 97.70(14) . . . . ?
B11_6 B7_6 B12_6 C2_6 135.04(14) . . . . ?
C2_6 B7_6 B12_6 B11_6 -135.04(14) . . . . ?
C1_6 B7_6 B12_6 B11_6 -99.53(14) . . . . ?
B6_6 B7_6 B12_6 B11_6 -37.35(12) . . . . ?
C2_6 B7_6 B12_6 B8_6 -34.10(13) . . . . ?
C1_6 B7_6 B12_6 B8_6 1.41(17) . . . . ?
B6_6 B7_6 B12_6 B8_6 63.60(16) . . . . ?
B11_6 B7_6 B12_6 B8_6 100.94(15) . . . . ?
C2_6 B7_6 B12_6 B13_6 -97.19(14) . . . . ?
C1_6 B7_6 B12_6 B13_6 -61.68(16) . . . . ?
B6_6 B7_6 B12_6 B13_6 0.50(17) . . . . ?
B11_6 B7_6 B12_6 B13_6 37.85(13) . . . . ?
C2_6 B8_6 B13_6 B10_6 61.61(17) . . . . ?
B12_6 B8_6 B13_6 B10_6 100.66(15) . . . . ?
B4_6 B8_6 B13_6 B10_6 0.25(19) . . . . ?
B9_6 B8_6 B13_6 B10_6 -37.53(13) . . . . ?
C2_6 B8_6 B13_6 B11_6 -2.13(18) . . . . ?
B12_6 B8_6 B13_6 B11_6 36.92(13) . . . . ?
B4_6 B8_6 B13_6 B11_6 -63.49(17) . . . . ?
B9_6 B8_6 B13_6 B11_6 -101.27(15) . . . . ?
C2_6 B8_6 B13_6 B12_6 -39.05(13) . . . . ?
B4_6 B8_6 B13_6 B12_6 -100.41(15) . . . . ?
B9_6 B8_6 B13_6 B12_6 -138.19(14) . . . . ?
C2_6 B8_6 B13_6 B9_6 99.14(14) . . . . ?
B12_6 B8_6 B13_6 B9_6 138.19(14) . . . . ?
B4_6 B8_6 B13_6 B9_6 37.78(13) . . . . ?
B5_6 B10_6 B13_6 B8_6 -0.26(19) . . . . ?
B6_6 B10_6 B13_6 B8_6 -63.39(17) . . . . ?
B9_6 B10_6 B13_6 B8_6 37.39(13) . . . . ?
B11_6 B10_6 B13_6 B8_6 -100.27(15) . . . . ?
B5_6 B10_6 B13_6 B11_6 100.01(15) . . . . ?
B6_6 B10_6 B13_6 B11_6 36.88(12) . . . . ?
B9_6 B10_6 B13_6 B11_6 137.66(14) . . . . ?
B5_6 B10_6 B13_6 B12_6 62.90(17) . . . . ?
B6_6 B10_6 B13_6 B12_6 -0.23(17) . . . . ?
B9_6 B10_6 B13_6 B12_6 100.55(14) . . . . ?
B11_6 B10_6 B13_6 B12_6 -37.10(12) . . . . ?
B5_6 B10_6 B13_6 B9_6 -37.65(13) . . . . ?
B6_6 B10_6 B13_6 B9_6 -100.78(14) . . . . ?
B11_6 B10_6 B13_6 B9_6 -137.66(14) . . . . ?
B12_6 B11_6 B13_6 B8_6 -37.06(13) . . . . ?
B7_6 B11_6 B13_6 B8_6 1.06(18) . . . . ?
B6_6 B11_6 B13_6 B8_6 64.21(17) . . . . ?
B10_6 B11_6 B13_6 B8_6 101.13(15) . . . . ?
B12_6 B11_6 B13_6 B10_6 -138.19(14) . . . . ?
B7_6 B11_6 B13_6 B10_6 -100.07(14) . . . . ?
B6_6 B11_6 B13_6 B10_6 -36.91(12) . . . . ?
B7_6 B11_6 B13_6 B12_6 38.12(13) . . . . ?
B6_6 B11_6 B13_6 B12_6 101.28(14) . . . . ?
B10_6 B11_6 B13_6 B12_6 138.19(14) . . . . ?
B12_6 B11_6 B13_6 B9_6 -100.25(14) . . . . ?
B7_6 B11_6 B13_6 B9_6 -62.13(17) . . . . ?
B6_6 B11_6 B13_6 B9_6 1.03(18) . . . . ?
B10_6 B11_6 B13_6 B9_6 37.94(13) . . . . ?
C2_6 B12_6 B13_6 B8_6 39.18(12) . . . . ?
B11_6 B12_6 B13_6 B8_6 138.28(14) . . . . ?
B7_6 B12_6 B13_6 B8_6 100.59(14) . . . . ?
C2_6 B12_6 B13_6 B10_6 -61.58(16) . . . . ?
B11_6 B12_6 B13_6 B10_6 37.53(12) . . . . ?
B8_6 B12_6 B13_6 B10_6 -100.76(14) . . . . ?
B7_6 B12_6 B13_6 B10_6 -0.17(17) . . . . ?
C2_6 B12_6 B13_6 B11_6 -99.10(14) . . . . ?
B8_6 B12_6 B13_6 B11_6 -138.28(14) . . . . ?
B7_6 B12_6 B13_6 B11_6 -37.70(12) . . . . ?
C2_6 B12_6 B13_6 B9_6 1.94(17) . . . . ?
B11_6 B12_6 B13_6 B9_6 101.04(14) . . . . ?
B8_6 B12_6 B13_6 B9_6 -37.24(13) . . . . ?
B7_6 B12_6 B13_6 B9_6 63.35(16) . . . . ?
B4_6 B9_6 B13_6 B8_6 -37.83(13) . . . . ?
B10_6 B9_6 B13_6 B8_6 -138.08(14) . . . . ?
B5_6 B9_6 B13_6 B8_6 -100.74(15) . . . . ?
B4_6 B9_6 B13_6 B10_6 100.24(15) . . . . ?
B8_6 B9_6 B13_6 B10_6 138.08(14) . . . . ?
B5_6 B9_6 B13_6 B10_6 37.33(13) . . . . ?
B4_6 B9_6 B13_6 B11_6 62.19(17) . . . . ?
B8_6 B9_6 B13_6 B11_6 100.02(15) . . . . ?
B10_6 B9_6 B13_6 B11_6 -38.05(13) . . . . ?
B5_6 B9_6 B13_6 B11_6 -0.72(18) . . . . ?
B4_6 B9_6 B13_6 B12_6 -0.63(18) . . . . ?
B8_6 B9_6 B13_6 B12_6 37.21(13) . . . . ?
B10_6 B9_6 B13_6 B12_6 -100.87(15) . . . . ?
B5_6 B9_6 B13_6 B12_6 -63.53(17) . . . . ?
